data_1569144
loop_
_publ_author_name
'Jin, Qiu-Yan'
'Liang, Yuan-Yuan'
'Zhang, Zhi-Hui'
'Meng, Liao'
'Geng, Jun-Shan'
'Hu, Kong-Qiu'
'Yu, Ji-Pan'
'Chai, Zhi-Fang'
'Mei, Lei'
'Shi, Wei-Qun'

_publ_section_title
;
 Colossal negative thermal expansion in a cucurbit[8]uril-enabled
 uranyl-organic polythreading framework <i>via</i> thermally induced
 relaxation.
;
_journal_issue 23
_journal_name_full 'Chemical science'
_journal_page_first 6330
_journal_page_last 6340
_journal_paper_doi 10.1039/d3sc01343j
_journal_volume 14
_journal_year 2023
_chemical_formula_moiety 'C156 H140 N44 O50 U6, C48 H48 N32 O16'
_chemical_formula_sum 'C204 H188 N76 O66 U6'
_chemical_formula_weight 6188.47
_space_group_crystal_system monoclinic
_space_group_IT_number 15
_space_group_name_Hall '-C 2yc'
_space_group_name_H-M_alt 'C 1 2/c 1'
_atom_sites_solution_hydrogens mixed
_audit_creation_date 2022-11-05
_audit_creation_method
;
Olex2 1.5
(compiled 2022.04.07 svn.rca3783a0 for OlexSys, GUI svn.r6498)
;
_audit_update_record
;
2022-11-10 deposited with the CCDC.	2023-05-10 downloaded from the CCDC.
;
_cell_angle_alpha 90
_cell_angle_beta 126.834(2)
_cell_angle_gamma 90
_cell_formula_units_Z 4
_cell_length_a 50.335(3)
_cell_length_b 17.1605(12)
_cell_length_c 36.326(2)
_cell_measurement_reflns_used 9845
_cell_measurement_temperature 250(2)
_cell_measurement_theta_max 27.23
_cell_measurement_theta_min 2.71
_cell_volume 25114(3)
_computing_cell_refinement 'SAINT V8.40B (?, 2016)'
_computing_data_reduction 'SAINT V8.40B (?, 2016)'
_computing_molecular_graphics 'Olex2 1.5 (Dolomanov et al., 2009)'
_computing_publication_material 'Olex2 1.5 (Dolomanov et al., 2009)'
_computing_structure_refinement 'SHELXL 2016/6 (Sheldrick, 2015)'
_computing_structure_solution 'SHELXT 2018/2 (Sheldrick, 2018)'
_diffrn_ambient_temperature 250.00
_diffrn_measured_fraction_theta_full 0.990
_diffrn_measured_fraction_theta_max 0.978
_diffrn_measurement_device_type 'Bruker APEX-II CCD'
_diffrn_measurement_method '\f and \w scans'
_diffrn_radiation_type MoK\a
_diffrn_radiation_wavelength 0.71073
_diffrn_reflns_av_R_equivalents 0.0844
_diffrn_reflns_av_unetI/netI 0.0772
_diffrn_reflns_Laue_measured_fraction_full 0.990
_diffrn_reflns_Laue_measured_fraction_max 0.978
_diffrn_reflns_limit_h_max 65
_diffrn_reflns_limit_h_min -65
_diffrn_reflns_limit_k_max 22
_diffrn_reflns_limit_k_min -22
_diffrn_reflns_limit_l_max 45
_diffrn_reflns_limit_l_min -42
_diffrn_reflns_number 128812
_diffrn_reflns_point_group_measured_fraction_full 0.990
_diffrn_reflns_point_group_measured_fraction_max 0.978
_diffrn_reflns_theta_full 25.242
_diffrn_reflns_theta_max 27.563
_diffrn_reflns_theta_min 2.348
_exptl_absorpt_coefficient_mu 3.948
_exptl_absorpt_correction_T_max 0.7456
_exptl_absorpt_correction_T_min 0.5670
_exptl_absorpt_correction_type none
_exptl_absorpt_process_details
;
SADABS-2016/2 (Bruker,2016/2) was used for absorption correction.
wR2(int) was 0.0848 before and 0.0704 after correction.
The Ratio of minimum to maximum transmission is 0.7605.
The \l/2 correction factor is Not present.
;
_exptl_crystal_colour yellow
_exptl_crystal_colour_primary yellow
_exptl_crystal_density_diffrn 1.637
_exptl_crystal_description block
_exptl_crystal_F_000 12096
_refine_diff_density_max 2.702
_refine_diff_density_min -2.453
_refine_diff_density_rms 0.190
_refine_ls_extinction_method none
_refine_ls_goodness_of_fit_ref 1.028
_refine_ls_hydrogen_treatment constr
_refine_ls_matrix_type full
_refine_ls_number_parameters 1587
_refine_ls_number_reflns 28434
_refine_ls_number_restraints 6
_refine_ls_restrained_S_all 1.028
_refine_ls_R_factor_all 0.1009
_refine_ls_R_factor_gt 0.0633
_refine_ls_shift/su_max 0.004
_refine_ls_shift/su_mean 0.000
_refine_ls_structure_factor_coef Fsqd
_refine_ls_weighting_details 'w=1/[\s^2^(Fo^2^)+(0.0739P)^2^+492.6791P] where P=(Fo^2^+2Fc^2^)/3'
_refine_ls_weighting_scheme calc
_refine_ls_wR_factor_gt 0.1542
_refine_ls_wR_factor_ref 0.1755
_reflns_Friedel_coverage 0.000
_reflns_number_gt 19330
_reflns_number_total 28434
_reflns_threshold_expression 'I > 2\s(I)'
_cod_data_source_file d3sc01343j3.cif
_cod_data_source_block U3bcbpy3CB8_250K_B
_cod_depositor_comments 'Adding full bibliography for 1569127--1569159.cif.'
_cod_original_cell_volume 25113(3)
_cod_database_code 1569144
_shelx_shelxl_version_number 2016/6
_shelx_space_group_comment
;
The symmetry employed for this shelxl refinement is uniquely defined
by the following loop, which should always be used as a source of
symmetry information in preference to the above space-group names.
They are only intended as comments.
;
_olex2_refinement_description
;
1. Fixed Uiso
 At 1.2 times of:
  All C(H) groups, All C(H,H) groups
 At 1.5 times of:
  All O(H,H) groups
2. Uiso/Uaniso restraints and constraints
Uanis(C19) \\sim Ueq: with sigma of 0.001 and sigma for terminal atoms of 0.002
3.a Rotating group:
 O16(H16A,H16B), O17(H17A,H17B)
3.b Ternary CH refined with riding coordinates:
 C97(H97), C98(H98), C96(H96), C99(H99), C95(H95), C100(H100), C102(H102),
 C101(H101), C78(H78), C77(H77), C71(H71), C72(H72), C76(H76), C75(H75),
 C73(H73), C74(H74)
3.c Secondary CH2 refined with riding coordinates:
 C89(H89A,H89B), C80(H80A,H80B), C8(H8A,H8B), C86(H86A,H86B), C93(H93A,H93B),
 C82(H82A,H82B), C88(H88A,H88B), C44(H44A,H44B), C26(H26A,H26B), C84(H84A,H84B),
  C56(H56A,H56B), C91(H91A,H91B), C60(H60A,H60B), C58(H58A,H58B), C62(H62A,
 H62B), C66(H66A,H66B), C64(H64A,H64B), C70(H70A,H70B), C68(H68A,H68B)
3.d Aromatic/amide H refined with riding coordinates:
 C45(H45), C6(H6), C46(H46), C4(H4), C24(H24), C3(H3), C53(H53), C7(H7),
 C52(H52), C43(H43), C31(H31), C28(H28), C51(H51), C49(H49), C12(H12), C42(H42),
  C27(H27), C13(H13), C54(H54), C33(H33), C9(H9), C30(H30), C10(H10), C34(H34),
 C40(H40), C15(H15), C36(H36), C39(H39), C48(H48), C17(H17), C18(H18), C35(H35),
  C16(H16), C22(H22), C21(H21), C25(H25)
;
_olex2_submission_special_instructions 'No special instructions were received'

loop_
_space_group_symop_operation_xyz
'x, y, z'
'-x, y, -z+1/2'
'x+1/2, y+1/2, z'
'-x+1/2, y+1/2, -z+1/2'
'-x, -y, -z'
'x, -y, z-1/2'
'-x+1/2, -y+1/2, -z'
'x+1/2, -y+1/2, z-1/2'

loop_
_atom_site_label
_atom_site_type_symbol
_atom_site_fract_x
_atom_site_fract_y
_atom_site_fract_z
_atom_site_U_iso_or_equiv
_atom_site_adp_type
_atom_site_occupancy
_atom_site_site_symmetry_order
_atom_site_calc_flag
_atom_site_refinement_flags_posn
_atom_site_refinement_flags_adp
_atom_site_refinement_flags_occupancy
_atom_site_disorder_assembly
_atom_site_disorder_group
U1 U 0.66970(2) 0.63990(2) 1.65761(2) 0.02495(8) Uani 1 1 d . . . . .
U2 U 0.65680(2) 0.43449(2) 1.70941(2) 0.02612(9) Uani 1 1 d . . . . .
U3 U 0.59160(2) 0.58314(2) 1.64037(2) 0.04233(12) Uani 1 1 d . . . . .
O22 O 0.4198(2) 0.8394(5) 1.5192(4) 0.071(3) Uani 1 1 d . . . . .
O7 O 0.64385(14) 0.5443(3) 1.6686(2) 0.0342(15) Uani 1 1 d . . . . .
O8 O 0.61293(15) 0.6666(4) 1.6143(2) 0.0386(16) Uani 1 1 d . . . . .
O14 O 0.68750(15) 0.3173(3) 1.7595(2) 0.0352(15) Uani 1 1 d . . . . .
O12 O 0.71757(15) 0.5630(4) 1.7172(2) 0.0340(14) Uani 1 1 d . . . . .
O10 O 0.65892(15) 0.7559(4) 1.6135(2) 0.0350(15) Uani 1 1 d . . . . .
O13 O 0.70624(16) 0.4388(4) 1.7170(2) 0.0374(15) Uani 1 1 d . . . . .
O2 O 0.67520(17) 0.6966(3) 1.7028(2) 0.0344(15) Uani 1 1 d . . . . .
O3 O 0.63939(17) 0.3721(4) 1.6609(2) 0.0397(16) Uani 1 1 d . . . . .
O4 O 0.67654(18) 0.4909(4) 1.7600(2) 0.0407(16) Uani 1 1 d . . . . .
O1 O 0.66668(17) 0.5861(4) 1.6134(2) 0.0379(15) Uani 1 1 d . . . . .
O15 O 0.64077(17) 0.3489(4) 1.7482(2) 0.0401(16) Uani 1 1 d . . . . .
O6 O 0.60661(18) 0.6409(5) 1.6899(3) 0.0505(19) Uani 1 1 d . . . . .
O9 O 0.60404(18) 0.4697(4) 1.6839(3) 0.058(2) Uani 1 1 d . . . . .
O29 O 0.80086(17) 1.3473(4) 1.3955(2) 0.0385(16) Uani 1 1 d . . . . .
O18 O 0.54895(17) 0.6866(4) 1.5970(3) 0.058(2) Uani 1 1 d . . . . .
O16 O 0.72262(17) 0.6962(5) 1.6809(3) 0.051(2) Uani 1 1 d . . . . .
H16A H 0.718672 0.732211 1.661647 0.076 Uiso 1 1 d R U . . .
H16B H 0.733722 0.661591 1.678097 0.076 Uiso 1 1 d R U . . .
O5 O 0.57232(19) 0.5274(4) 1.5892(3) 0.064(3) Uani 1 1 d . . . . .
C19 C 0.72817(18) 0.4938(4) 1.7285(2) 0.0163(14) Uani 1 1 d . U . . .
C89 C 0.7740(2) 1.0337(5) 1.3666(3) 0.035(2) Uani 1 1 d . . . . .
H89A H 0.758124 0.992868 1.360049 0.043 Uiso 1 1 calc R U . . .
H89B H 0.783457 1.020130 1.350404 0.043 Uiso 1 1 calc R U . . .
O26 O 0.77529(19) 0.9546(4) 1.4374(2) 0.0451(17) Uani 1 1 d . . . . .
O19 O 0.58162(19) 0.8543(5) 1.6866(3) 0.058(2) Uani 1 1 d . . . . .
N26 N 0.70717(19) 1.3788(4) 1.3261(3) 0.0296(16) Uani 1 1 d . . . . .
N38 N 0.8002(2) 1.0349(4) 1.4151(3) 0.0334(17) Uani 1 1 d . . . . .
N3 N 0.88628(18) 0.4108(5) 1.8654(3) 0.0350(18) Uani 1 1 d . . . . .
O30 O 0.8666(2) 1.2335(4) 1.4985(3) 0.053(2) Uani 1 1 d . . . . .
O32 O 0.6353(2) 1.2050(4) 1.3135(3) 0.052(2) Uani 1 1 d . . . . .
N28 N 0.79337(18) 1.2185(4) 1.3734(3) 0.0291(16) Uani 1 1 d . . . . .
N33 N 0.66896(19) 1.2704(4) 1.3004(3) 0.0315(17) Uani 1 1 d . . . . .
N35 N 0.6181(2) 1.3934(5) 1.3522(3) 0.040(2) Uani 1 1 d . . . . .
N2 N 0.7745(4) 1.2106(7) 1.4499(5) 0.076(4) Uani 1 1 d . . . . .
O23 O 0.4404(2) 0.9559(6) 1.6124(3) 0.067(2) Uani 1 1 d . . . . .
O11 O 0.6143(2) 0.7241(4) 1.5443(3) 0.061(2) Uani 1 1 d . . . . .
O28 O 0.73159(17) 1.4776(4) 1.3798(2) 0.0445(17) Uani 1 1 d . . . . .
O31 O 0.70948(18) 1.0696(4) 1.3411(3) 0.0439(17) Uani 1 1 d . . . . .
O27 O 0.6996(2) 1.5628(5) 1.4430(3) 0.056(2) Uani 1 1 d . . . . .
N37 N 0.8308(2) 0.9889(5) 1.4861(3) 0.0368(18) Uani 1 1 d . . . . .
N17 N 0.5197(3) 1.1985(7) 1.6415(4) 0.067(3) Uani 1 1 d . . . . .
N1 N 0.6629(2) 1.0908(4) 1.4949(3) 0.0353(18) Uani 1 1 d . . . . .
N5 N 0.6831(3) 0.0638(5) 1.9121(3) 0.043(2) Uani 1 1 d . . . . .
N11 N 0.5703(2) 1.0597(7) 1.7098(4) 0.062(3) Uani 1 1 d . . . . .
N31 N 0.75643(19) 1.1068(4) 1.3486(3) 0.0318(17) Uani 1 1 d . . . . .
N36 N 0.6164(2) 1.4108(6) 1.4117(3) 0.046(2) Uani 1 1 d . . . . .
N34 N 0.6362(2) 1.3402(5) 1.3096(3) 0.041(2) Uani 1 1 d . . . . .
N29 N 0.83763(19) 1.1456(4) 1.4394(3) 0.0335(17) Uani 1 1 d . . . . .
N23 N 0.6534(2) 1.5211(5) 1.4367(3) 0.041(2) Uani 1 1 d . . . . .
O20 O 0.61045(19) 1.0551(5) 1.6987(3) 0.061(2) Uani 1 1 d . . . . .
N25 N 0.6760(2) 1.4468(5) 1.3387(3) 0.0362(18) Uani 1 1 d . . . . .
O33 O 0.6066(2) 1.2868(5) 1.3804(3) 0.059(2) Uani 1 1 d . . . . .
N32 N 0.7131(2) 1.1880(4) 1.3146(3) 0.0330(17) Uani 1 1 d . . . . .
N27 N 0.75004(19) 1.2983(4) 1.3349(3) 0.0317(17) Uani 1 1 d . . . . .
C37 C 0.6656(2) 0.3035(5) 1.7654(3) 0.0289(19) Uani 1 1 d . . . . .
O17 O 0.5426(2) 0.5529(5) 1.6398(4) 0.075(3) Uani 1 1 d . . . . .
H17A H 0.529519 0.592720 1.629610 0.113 Uiso 1 1 d R U . . .
H17B H 0.530829 0.516530 1.619980 0.113 Uiso 1 1 d R U . . .
N24 N 0.6551(2) 1.5041(5) 1.3777(3) 0.040(2) Uani 1 1 d . . . . .
N6 N 0.7268(3) 0.2417(6) 2.1148(3) 0.051(2) Uani 1 1 d . . . . .
O24 O 0.4667(2) 1.1515(6) 1.6069(3) 0.074(3) Uani 1 1 d . . . . .
C97 C 0.6738(2) 1.3492(5) 1.2921(3) 0.0283(18) Uani 1 1 d . . . . .
H97 H 0.667170 1.355325 1.260468 0.034 Uiso 1 1 calc R U . . .
C20 C 0.76197(19) 0.4728(5) 1.7531(3) 0.0250(18) Uani 1 1 d . . . . .
O21 O 0.3907(2) 0.8220(5) 1.3907(4) 0.082(3) Uani 1 1 d . . . . .
N30 N 0.8660(2) 1.1026(5) 1.5105(3) 0.043(2) Uani 1 1 d . . . . .
C98 C 0.6518(2) 1.3972(5) 1.2991(3) 0.033(2) Uani 1 1 d . . . . .
H98 H 0.635318 1.428347 1.271572 0.039 Uiso 1 1 calc R U . . .
N13 N 0.4214(2) 0.7565(6) 1.3730(4) 0.065(3) Uani 1 1 d . . . . .
C80 C 0.8397(3) 0.9385(6) 1.5237(4) 0.043(2) Uani 1 1 d . . . . .
H80A H 0.821493 0.901659 1.512798 0.052 Uiso 1 1 calc R U . . .
H80B H 0.859331 0.908229 1.533011 0.052 Uiso 1 1 calc R U . . .
N16 N 0.4786(3) 0.7192(6) 1.4118(4) 0.063(3) Uani 1 1 d . . . . .
N15 N 0.4816(2) 0.6665(6) 1.4696(4) 0.069(3) Uani 1 1 d . . . . .
C94 C 0.6127(3) 1.3548(6) 1.3810(4) 0.041(2) Uani 1 1 d . . . . .
N12 N 0.5777(2) 1.1622(6) 1.6802(4) 0.064(3) Uani 1 1 d . . . . .
C81 C 0.6720(3) 1.5328(6) 1.4215(4) 0.039(2) Uani 1 1 d . . . . .
C1 C 0.6366(2) 0.7701(6) 1.5703(4) 0.039(2) Uani 1 1 d . . . . .
C45 C 0.6596(3) 0.0824(6) 1.9169(4) 0.044(3) Uani 1 1 d . . . . .
H45 H 0.637178 0.071490 1.893260 0.053 Uiso 1 1 calc R U . . .
O25 O 0.5299(2) 0.6988(6) 1.4805(4) 0.075(3) Uani 1 1 d . . . . .
N4 N 1.0230(3) 0.4872(8) 2.0941(3) 0.068(3) Uani 1 1 d . . . . .
C38 C 0.6674(2) 0.2329(5) 1.7915(3) 0.032(2) Uani 1 1 d . . . . .
C50 C 0.7113(2) 0.1717(6) 2.0353(4) 0.038(2) Uani 1 1 d . . . . .
C83 C 0.7070(3) 1.4391(5) 1.3513(3) 0.036(2) Uani 1 1 d . . . . .
C6 C 0.6644(2) 0.9742(6) 1.5690(3) 0.037(2) Uani 1 1 d . . . . .
H6 H 0.681567 1.008707 1.589685 0.045 Uiso 1 1 calc R U . . .
N14 N 0.4276(2) 0.7219(6) 1.4366(4) 0.063(3) Uani 1 1 d . . . . .
C46 C 0.6686(3) 0.1183(7) 1.9574(4) 0.047(3) Uani 1 1 d . . . . .
H46 H 0.652150 0.133558 1.960480 0.057 Uiso 1 1 calc R U . . .
C90 C 0.7246(2) 1.1167(5) 1.3357(3) 0.0308(19) Uani 1 1 d . . . . .
C4 C 0.6140(3) 0.9451(6) 1.4932(4) 0.041(2) Uani 1 1 d . . . . .
H4 H 0.597308 0.959794 1.462668 0.049 Uiso 1 1 calc R U . . .
C24 C 0.8152(2) 0.4952(6) 1.7695(3) 0.039(2) Uani 1 1 d . . . . .
H24 H 0.829199 0.525536 1.766153 0.047 Uiso 1 1 calc R U . . .
C8 C 0.6390(3) 1.0789(5) 1.5068(4) 0.039(2) Uani 1 1 d . . . . .
H8A H 0.644339 1.116080 1.530876 0.046 Uiso 1 1 calc R U . . .
H8B H 0.616380 1.090263 1.479578 0.046 Uiso 1 1 calc R U . . .
C87 C 0.8566(2) 1.1691(6) 1.4834(4) 0.037(2) Uani 1 1 d . . . . .
C32 C 0.9658(2) 0.4525(6) 2.0056(3) 0.039(2) Uani 1 1 d . . . . .
C3 C 0.6135(2) 0.8721(6) 1.5090(4) 0.040(2) Uani 1 1 d . . . . .
H3 H 0.596220 0.837609 1.488589 0.048 Uiso 1 1 calc R U . . .
C86 C 0.8282(2) 1.1973(6) 1.4018(4) 0.038(2) Uani 1 1 d . . . . .
H86A H 0.833251 1.171928 1.382426 0.045 Uiso 1 1 calc R U . . .
H86B H 0.841627 1.244853 1.414403 0.045 Uiso 1 1 calc R U . . .
C96 C 0.7365(2) 1.2260(5) 1.3093(3) 0.0301(19) Uani 1 1 d . . . . .
H96 H 0.727305 1.232447 1.276544 0.036 Uiso 1 1 calc R U . . .
C85 C 0.7829(2) 1.2932(5) 1.3705(3) 0.032(2) Uani 1 1 d . . . . .
C53 C 0.7441(3) 0.1786(7) 2.1169(4) 0.050(3) Uani 1 1 d . . . . .
H53 H 0.761482 0.158984 2.145900 0.060 Uiso 1 1 calc R U . . .
C7 C 0.6631(2) 0.8994(5) 1.5834(3) 0.035(2) Uani 1 1 d . . . . .
H7 H 0.679861 0.883935 1.613777 0.042 Uiso 1 1 calc R U . . .
C52 C 0.7037(3) 0.2677(7) 2.0744(4) 0.051(3) Uani 1 1 d . . . . .
H52 H 0.692761 0.313153 2.073175 0.061 Uiso 1 1 calc R U . . .
C79 C 0.7992(2) 0.9894(6) 1.4454(3) 0.037(2) Uani 1 1 d . . . . .
C43 C 0.6930(3) 0.1809(6) 1.8093(4) 0.043(2) Uani 1 1 d . . . . .
H43 H 0.709663 0.189194 1.805351 0.052 Uiso 1 1 calc R U . . .
C31 C 0.8902(2) 0.4822(6) 1.8838(4) 0.041(2) Uani 1 1 d . . . . .
H31 H 0.876046 0.523234 1.865267 0.049 Uiso 1 1 calc R U . . .
C99 C 0.6228(3) 1.4756(6) 1.3601(4) 0.039(2) Uani 1 1 d . . . . .
H99 H 0.605241 1.505289 1.332628 0.047 Uiso 1 1 calc R U . . .
C28 C 0.9312(3) 0.3631(6) 1.9378(4) 0.047(3) Uani 1 1 d . . . . .
H28 H 0.944745 0.321110 1.956197 0.056 Uiso 1 1 calc R U . . .
C2 C 0.6378(2) 0.8478(5) 1.5540(3) 0.032(2) Uani 1 1 d . . . . .
C92 C 0.6458(3) 1.2663(6) 1.3082(3) 0.039(2) Uani 1 1 d . . . . .
C95 C 0.7671(2) 1.1718(5) 1.3352(3) 0.031(2) Uani 1 1 d . . . . .
H95 H 0.773066 1.154707 1.315006 0.037 Uiso 1 1 calc R U . . .
C51 C 0.6934(3) 0.2373(6) 2.0337(4) 0.048(3) Uani 1 1 d . . . . .
H51 H 0.675389 0.258440 2.005671 0.057 Uiso 1 1 calc R U . . .
C93 C 0.6090(3) 1.3565(6) 1.3105(4) 0.041(2) Uani 1 1 d . . . . .
H93A H 0.597442 1.307603 1.306386 0.050 Uiso 1 1 calc R U . . .
H93B H 0.593374 1.390400 1.284397 0.050 Uiso 1 1 calc R U . . .
C82 C 0.6657(3) 1.5172(5) 1.3488(4) 0.041(2) Uani 1 1 d . . . . .
H82A H 0.647364 1.540902 1.319859 0.050 Uiso 1 1 calc R U . . .
H82B H 0.684207 1.554172 1.364233 0.050 Uiso 1 1 calc R U . . .
C100 C 0.6215(2) 1.4890(6) 1.4015(3) 0.039(2) Uani 1 1 d . . . . .
H100 H 0.603195 1.524592 1.393449 0.046 Uiso 1 1 calc R U . . .
C49 C 0.7153(3) 0.0750(6) 1.9457(4) 0.049(3) Uani 1 1 d . . . . .
H49 H 0.731226 0.059796 1.941388 0.058 Uiso 1 1 calc R U . . .
C29 C 0.9368(2) 0.4362(6) 1.9570(3) 0.037(2) Uani 1 1 d . . . . .
C12 C 0.7161(3) 1.0917(6) 1.5135(4) 0.042(2) Uani 1 1 d . . . . .
H12 H 0.738798 1.079678 1.534738 0.051 Uiso 1 1 calc R U . . .
C11 C 0.7048(3) 1.1269(6) 1.4725(4) 0.043(2) Uani 1 1 d . . . . .
C42 C 0.6943(3) 0.1165(6) 1.8328(4) 0.047(3) Uani 1 1 d . . . . .
H42 H 0.712084 0.081221 1.845353 0.057 Uiso 1 1 calc R U . . .
C27 C 0.9058(3) 0.3512(6) 1.8919(4) 0.042(2) Uani 1 1 d . . . . .
H27 H 0.902072 0.301155 1.879157 0.050 Uiso 1 1 calc R U . . .
C102 C 0.8539(3) 1.0301(5) 1.4836(3) 0.037(2) Uani 1 1 d . . . . .
H102 H 0.872332 0.996416 1.490439 0.044 Uiso 1 1 calc R U . . .
C55 C 0.5208(3) 0.6865(6) 1.5855(5) 0.055(3) Uani 1 1 d . . . . .
C47 C 0.7017(3) 0.1315(6) 1.9929(4) 0.041(2) Uani 1 1 d . . . . .
C88 C 0.8931(3) 1.1050(7) 1.5588(3) 0.045(3) Uani 1 1 d . . . . .
H88A H 0.909865 1.066856 1.565246 0.054 Uiso 1 1 calc R U . . .
H88B H 0.903371 1.156744 1.566319 0.054 Uiso 1 1 calc R U . . .
C65 C 0.4958(3) 1.1487(8) 1.6375(5) 0.063(4) Uani 1 1 d . . . . .
C14 C 0.7287(3) 1.1532(7) 1.4636(4) 0.052(3) Uani 1 1 d . . . . .
C13 C 0.6945(3) 1.0739(6) 1.5238(4) 0.043(2) Uani 1 1 d . . . . .
H13 H 0.702600 1.049480 1.551909 0.052 Uiso 1 1 calc R U . . .
C44 C 0.6722(3) 0.0339(6) 1.8662(4) 0.048(3) Uani 1 1 d . . . . .
H44A H 0.650658 0.007954 1.850353 0.057 Uiso 1 1 calc R U . . .
H44B H 0.688403 -0.003803 1.870188 0.057 Uiso 1 1 calc R U . . .
C26 C 0.8625(2) 0.3990(7) 1.8150(3) 0.044(3) Uani 1 1 d . . . . .
H26A H 0.861758 0.343398 1.808256 0.053 Uiso 1 1 calc R U . . .
H26B H 0.870562 0.427013 1.799956 0.053 Uiso 1 1 calc R U . . .
C54 C 0.7372(3) 0.1430(7) 2.0786(4) 0.047(3) Uani 1 1 d . . . . .
H54 H 0.749604 0.099730 2.081122 0.056 Uiso 1 1 calc R U . . .
C84 C 0.7328(2) 1.3721(5) 1.3193(4) 0.034(2) Uani 1 1 d . . . . .
H84A H 0.722614 1.378318 1.286535 0.041 Uiso 1 1 calc R U . . .
H84B H 0.748882 1.414351 1.335965 0.041 Uiso 1 1 calc R U . . .
C101 C 0.8331(3) 1.0623(6) 1.4336(3) 0.037(2) Uani 1 1 d . . . . .
H101 H 0.840920 1.041153 1.416203 0.044 Uiso 1 1 calc R U . . .
C33 C 0.9948(2) 0.4068(7) 2.0270(4) 0.049(3) Uani 1 1 d . . . . .
H33 H 0.995573 0.363760 2.011682 0.059 Uiso 1 1 calc R U . . .
C41 C 0.6697(3) 0.1032(6) 1.8380(4) 0.047(3) Uani 1 1 d . . . . .
C9 C 0.6505(3) 1.1223(8) 1.4534(4) 0.060(4) Uani 1 1 d . . . . .
H9 H 0.627568 1.132040 1.432375 0.072 Uiso 1 1 calc R U . . .
C23 C 0.8268(2) 0.4274(5) 1.7945(3) 0.033(2) Uani 1 1 d . . . . .
C30 C 0.9149(2) 0.4944(6) 1.9294(4) 0.043(2) Uani 1 1 d . . . . .
H30 H 0.916994 0.543683 1.942255 0.051 Uiso 1 1 calc R U . . .
C69 C 0.4378(3) 0.7807(8) 1.5351(6) 0.063(4) Uani 1 1 d . . . . .
C61 C 0.4109(3) 0.7725(7) 1.3983(5) 0.061(4) Uani 1 1 d . . . . .
C56 C 0.5347(3) 0.7337(7) 1.6598(5) 0.060(4) Uani 1 1 d . . . . .
H56A H 0.531026 0.698559 1.677635 0.072 Uiso 1 1 calc R U . . .
H56B H 0.557369 0.725493 1.669783 0.072 Uiso 1 1 calc R U . . .
C10 C 0.6714(3) 1.1402(8) 1.4418(4) 0.060(3) Uani 1 1 d . . . . .
H10 H 0.662604 1.161511 1.412770 0.072 Uiso 1 1 calc R U . . .
C78 C 0.4466(3) 0.6654(7) 1.4322(6) 0.071(4) Uani 1 1 d . . . . .
H78 H 0.437182 0.612428 1.426878 0.085 Uiso 1 1 calc R U . . .
C77 C 0.4454(3) 0.6937(7) 1.3914(5) 0.066(4) Uani 1 1 d . . . . .
H77 H 0.438358 0.651922 1.368456 0.079 Uiso 1 1 calc R U . . .
C91 C 0.6777(2) 1.2037(5) 1.2850(3) 0.035(2) Uani 1 1 d . . . . .
H91A H 0.665845 1.157651 1.284180 0.042 Uiso 1 1 calc R U . . .
H91B H 0.670485 1.213399 1.253655 0.042 Uiso 1 1 calc R U . . .
C34 C 1.0220(3) 0.4262(8) 2.0707(4) 0.062(3) Uani 1 1 d . . . . .
H34 H 1.040854 0.394232 2.084900 0.074 Uiso 1 1 calc R U . . .
C59 C 0.5875(3) 1.0871(8) 1.6965(4) 0.057(3) Uani 1 1 d . . . . .
C57 C 0.5578(3) 0.8645(7) 1.6868(4) 0.053(3) Uani 1 1 d . . . . .
C60 C 0.4040(3) 0.7828(8) 1.3263(6) 0.079(5) Uani 1 1 d . . . . .
H60A H 0.398562 0.737509 1.306435 0.094 Uiso 1 1 calc R U . . .
H60B H 0.383008 0.806830 1.316488 0.094 Uiso 1 1 calc R U . . .
C40 C 0.6431(3) 0.1539(7) 1.8178(4) 0.053(3) Uani 1 1 d . . . . .
H40 H 0.625485 0.143394 1.819350 0.064 Uiso 1 1 calc R U . . .
C15 C 0.7195(4) 1.2103(8) 1.4303(4) 0.063(4) Uani 1 1 d . . . . .
H15 H 0.697881 1.231018 1.411867 0.075 Uiso 1 1 calc R U . . .
C71 C 0.4638(3) 0.6654(7) 1.5425(5) 0.062(4) Uani 1 1 d . . . . .
H71 H 0.452071 0.614902 1.535110 0.074 Uiso 1 1 calc R U . . .
C36 C 0.9666(3) 0.5153(9) 2.0299(4) 0.062(3) Uani 1 1 d . . . . .
H36 H 0.948021 0.547842 2.017460 0.074 Uiso 1 1 calc R U . . .
C39 C 0.6424(3) 0.2198(7) 1.7956(4) 0.051(3) Uani 1 1 d . . . . .
H39 H 0.624789 0.255547 1.783223 0.061 Uiso 1 1 calc R U . . .
C72 C 0.4768(3) 0.6927(7) 1.5897(6) 0.073(5) Uani 1 1 d . . . . .
H72 H 0.475220 0.651301 1.607322 0.087 Uiso 1 1 calc R U . . .
C67 C 0.4680(3) 0.9272(10) 1.6404(5) 0.066(4) Uani 1 1 d . . . . .
C58 C 0.5767(3) 0.9849(9) 1.7320(4) 0.065(4) Uani 1 1 d . . . . .
H58A H 0.597875 0.964890 1.740080 0.078 Uiso 1 1 calc R U . . .
H58B H 0.579173 0.992161 1.760600 0.078 Uiso 1 1 calc R U . . .
C48 C 0.7253(3) 0.1086(7) 1.9864(4) 0.049(3) Uani 1 1 d . . . . .
H48 H 0.748049 0.116361 2.009968 0.058 Uiso 1 1 calc R U . . .
C17 C 0.7825(4) 1.1557(10) 1.4806(7) 0.084(5) Uani 1 1 d . . . . .
H17 H 0.804357 1.136649 1.498688 0.101 Uiso 1 1 calc R U . . .
C62 C 0.4960(3) 0.6227(8) 1.5120(5) 0.075(5) Uani 1 1 d . . . . .
H62A H 0.485246 0.571602 1.504060 0.089 Uiso 1 1 calc R U . . .
H62B H 0.519558 0.613898 1.526013 0.089 Uiso 1 1 calc R U . . .
C18 C 0.7603(4) 1.1248(8) 1.4876(6) 0.071(4) Uani 1 1 d . . . . .
H18 H 0.767130 1.084282 1.508977 0.085 Uiso 1 1 calc R U . . .
C76 C 0.5517(3) 1.1873(8) 1.6847(5) 0.069(4) Uani 1 1 d . . . . .
H76 H 0.558712 1.233941 1.704558 0.083 Uiso 1 1 calc R U . . .
C75 C 0.5468(3) 1.1157(9) 1.7064(5) 0.068(4) Uani 1 1 d . . . . .
H75 H 0.552489 1.128264 1.737024 0.081 Uiso 1 1 calc R U . . .
C66 C 0.4951(4) 1.0488(9) 1.6843(6) 0.078(4) Uani 1 1 d . . . . .
H66A H 0.471987 1.065965 1.667056 0.094 Uiso 1 1 calc R U . . .
H66B H 0.505279 1.054905 1.717108 0.094 Uiso 1 1 calc R U . . .
C73 C 0.5102(3) 0.8341(9) 1.6812(5) 0.068(4) Uani 1 1 d . . . . .
H73 H 0.510830 0.795386 1.701940 0.081 Uiso 1 1 calc R U . . .
C35 C 0.9962(3) 0.5291(9) 2.0741(5) 0.069(4) Uani 1 1 d . . . . .
H35 H 0.996610 0.572114 2.090460 0.083 Uiso 1 1 calc R U . . .
C16 C 0.7437(4) 1.2350(9) 1.4259(5) 0.073(5) Uani 1 1 d . . . . .
H16 H 0.737322 1.273092 1.403405 0.088 Uiso 1 1 calc R U . . .
C74 C 0.5231(3) 0.9136(9) 1.7048(5) 0.067(4) Uani 1 1 d . . . . .
H74 H 0.529590 0.912745 1.736425 0.080 Uiso 1 1 calc R U . . .
C64 C 0.5092(4) 1.2726(9) 1.6154(6) 0.088(5) Uani 1 1 d . . . . .
H64A H 0.484892 1.275079 1.594899 0.105 Uiso 1 1 calc R U . . .
H64B H 0.517324 1.316280 1.636956 0.105 Uiso 1 1 calc R U . . .
C70 C 0.4160(3) 0.7146(8) 1.4636(6) 0.086(5) Uani 1 1 d . . . . .
H70A H 0.406423 0.662597 1.458871 0.103 Uiso 1 1 calc R U . . .
H70B H 0.398349 0.752838 1.453025 0.103 Uiso 1 1 calc R U . . .
C22 C 0.8068(2) 0.3824(5) 1.8003(3) 0.033(2) Uani 1 1 d . . . . .
H22 H 0.815392 0.337333 1.818595 0.039 Uiso 1 1 calc R U . . .
C21 C 0.7739(2) 0.4039(5) 1.7789(3) 0.0288(19) Uani 1 1 d . . . . .
H21 H 0.759864 0.372605 1.781680 0.035 Uiso 1 1 calc R U . . .
C25 C 0.7826(2) 0.5191(5) 1.7492(3) 0.033(2) Uani 1 1 d . . . . .
H25 H 0.774759 0.566314 1.732888 0.039 Uiso 1 1 calc R U . . .
C5 C 0.6397(3) 0.9971(5) 1.5233(3) 0.036(2) Uani 1 1 d . . . . .
N7 N 0.4937(2) 0.6577(6) 1.5456(4) 0.060(3) Uani 1 1 d . . . . .
N22 N 0.4416(2) 0.7260(6) 1.5122(4) 0.062(3) Uani 1 1 d . . . . .
N21 N 0.4556(2) 0.7585(6) 1.5811(5) 0.071(4) Uani 1 1 d . . . . .
N8 N 0.5114(2) 0.7138(6) 1.6110(4) 0.058(3) Uani 1 1 d . . . . .
N20 N 0.4761(2) 0.8516(6) 1.6422(4) 0.060(3) Uani 1 1 d . . . . .
N9 N 0.5315(2) 0.8121(6) 1.6695(4) 0.061(3) Uani 1 1 d . . . . .
N10 N 0.5515(2) 0.9279(7) 1.7046(4) 0.060(3) Uani 1 1 d . . . . .
N19 N 0.4953(3) 0.9666(7) 1.6751(4) 0.068(3) Uani 1 1 d . . . . .
N18 N 0.5118(3) 1.0985(6) 1.6732(4) 0.061(3) Uani 1 1 d . . . . .
C68 C 0.4527(3) 0.7944(9) 1.6140(6) 0.079(5) Uani 1 1 d . . . . .
H68A H 0.430548 0.817904 1.597404 0.095 Uiso 1 1 calc R U . . .
H68B H 0.453954 0.753522 1.633867 0.095 Uiso 1 1 calc R U . . .
C63 C 0.4999(3) 0.6952(8) 1.4560(5) 0.069(4) Uani 1 1 d . . . . .

loop_
_atom_site_aniso_label
_atom_site_aniso_U_11
_atom_site_aniso_U_22
_atom_site_aniso_U_33
_atom_site_aniso_U_23
_atom_site_aniso_U_13
_atom_site_aniso_U_12
U1 0.02295(16) 0.01534(14) 0.03535(18) 0.00153(12) 0.01683(14) 0.00086(11)
U2 0.02425(16) 0.01487(14) 0.03895(19) 0.00315(13) 0.01879(15) 0.00214(12)
U3 0.02433(18) 0.02582(18) 0.0681(3) 0.01604(17) 0.02305(19) 0.00671(14)
O22 0.041(5) 0.049(5) 0.101(7) 0.008(5) 0.030(5) 0.005(4)
O7 0.021(3) 0.015(3) 0.058(4) 0.014(3) 0.019(3) 0.005(2)
O8 0.023(3) 0.022(3) 0.061(4) 0.016(3) 0.020(3) 0.007(3)
O14 0.029(3) 0.020(3) 0.057(4) 0.008(3) 0.026(3) 0.001(3)
O12 0.030(3) 0.027(3) 0.042(4) 0.004(3) 0.021(3) 0.008(3)
O10 0.031(3) 0.024(3) 0.037(4) 0.010(3) 0.014(3) 0.000(3)
O13 0.034(4) 0.036(4) 0.053(4) -0.002(3) 0.032(3) -0.001(3)
O2 0.048(4) 0.018(3) 0.041(4) 0.001(3) 0.028(3) 0.001(3)
O3 0.039(4) 0.025(3) 0.037(4) 0.004(3) 0.014(3) -0.003(3)
O4 0.051(4) 0.024(3) 0.047(4) -0.005(3) 0.030(4) 0.000(3)
O1 0.042(4) 0.028(3) 0.039(4) -0.006(3) 0.022(3) -0.002(3)
O15 0.038(4) 0.039(4) 0.046(4) 0.015(3) 0.027(3) 0.008(3)
O6 0.038(4) 0.049(5) 0.056(5) 0.010(4) 0.024(4) 0.008(3)
O9 0.035(4) 0.037(4) 0.108(7) 0.033(4) 0.046(5) 0.013(3)
O29 0.038(4) 0.025(3) 0.055(4) -0.011(3) 0.030(4) -0.008(3)
O18 0.028(4) 0.031(4) 0.110(7) 0.024(4) 0.039(4) 0.008(3)
O16 0.031(4) 0.059(5) 0.052(5) 0.021(4) 0.020(4) -0.004(3)
O5 0.042(4) 0.023(4) 0.077(6) 0.003(4) 0.009(4) -0.002(3)
C19 0.0174(17) 0.0145(17) 0.0152(17) 0.0007(9) 0.0089(12) -0.0005(9)
C89 0.043(6) 0.023(4) 0.036(5) -0.005(4) 0.021(5) -0.004(4)
O26 0.052(5) 0.040(4) 0.046(4) -0.002(3) 0.031(4) -0.011(3)
O19 0.041(4) 0.063(6) 0.072(6) 0.003(4) 0.036(4) 0.002(4)
N26 0.036(4) 0.019(4) 0.035(4) 0.001(3) 0.021(4) -0.002(3)
N38 0.043(5) 0.025(4) 0.036(4) -0.006(3) 0.026(4) -0.006(3)
N3 0.018(4) 0.034(4) 0.039(4) -0.011(3) 0.010(3) 0.000(3)
O30 0.062(5) 0.037(4) 0.072(5) -0.027(4) 0.047(5) -0.027(4)
O32 0.067(5) 0.031(4) 0.085(6) -0.005(4) 0.061(5) -0.014(4)
N28 0.026(4) 0.022(4) 0.039(4) -0.001(3) 0.019(3) 0.000(3)
N33 0.036(4) 0.021(4) 0.047(5) -0.001(3) 0.030(4) -0.007(3)
N35 0.046(5) 0.034(5) 0.047(5) -0.015(4) 0.032(4) -0.013(4)
N2 0.099(10) 0.065(8) 0.114(11) -0.013(7) 0.090(9) -0.021(7)
O23 0.052(5) 0.082(7) 0.069(6) 0.011(5) 0.038(5) 0.022(5)
O11 0.052(5) 0.036(4) 0.054(5) 0.007(4) 0.009(4) -0.021(4)
O28 0.039(4) 0.037(4) 0.050(4) -0.013(3) 0.022(4) -0.012(3)
O31 0.046(4) 0.030(4) 0.064(5) 0.004(3) 0.037(4) -0.007(3)
O27 0.057(5) 0.052(5) 0.064(5) -0.012(4) 0.039(5) -0.018(4)
N37 0.041(5) 0.027(4) 0.036(4) -0.001(3) 0.019(4) -0.006(3)
N17 0.044(6) 0.058(7) 0.069(7) -0.005(6) 0.018(6) 0.008(5)
N1 0.049(5) 0.017(3) 0.052(5) 0.012(3) 0.037(4) 0.009(3)
N5 0.071(7) 0.023(4) 0.048(5) 0.009(4) 0.043(5) 0.009(4)
N11 0.040(6) 0.067(7) 0.066(7) -0.012(6) 0.025(5) 0.006(5)
N31 0.035(4) 0.021(4) 0.043(5) 0.001(3) 0.025(4) -0.002(3)
N36 0.052(5) 0.051(5) 0.048(5) -0.017(4) 0.037(5) -0.017(4)
N34 0.051(5) 0.033(4) 0.055(5) -0.014(4) 0.039(5) -0.014(4)
N29 0.032(4) 0.024(4) 0.045(5) -0.004(3) 0.024(4) -0.002(3)
N23 0.052(5) 0.038(5) 0.042(5) -0.004(4) 0.033(4) -0.006(4)
O20 0.036(4) 0.059(5) 0.075(6) -0.001(4) 0.026(4) 0.004(4)
N25 0.041(5) 0.029(4) 0.044(5) -0.008(4) 0.028(4) -0.006(3)
O33 0.079(6) 0.043(5) 0.076(6) -0.015(4) 0.058(5) -0.028(4)
N32 0.039(4) 0.020(4) 0.046(5) 0.002(3) 0.029(4) 0.001(3)
N27 0.034(4) 0.021(4) 0.041(4) -0.001(3) 0.023(4) -0.004(3)
C37 0.025(4) 0.027(4) 0.034(5) 0.000(4) 0.017(4) 0.006(3)
O17 0.056(5) 0.044(5) 0.137(9) 0.034(5) 0.063(6) 0.025(4)
N24 0.045(5) 0.035(4) 0.054(5) -0.016(4) 0.036(4) -0.014(4)
N6 0.058(6) 0.056(6) 0.047(6) -0.010(5) 0.036(5) -0.009(5)
O24 0.041(5) 0.085(7) 0.083(7) 0.003(6) 0.030(5) 0.008(5)
C97 0.036(5) 0.020(4) 0.033(5) 0.001(3) 0.023(4) 0.003(4)
C20 0.014(4) 0.031(5) 0.021(4) -0.001(3) 0.005(3) 0.007(3)
O21 0.030(4) 0.049(5) 0.125(9) -0.008(5) 0.024(5) 0.009(4)
N30 0.047(5) 0.046(5) 0.044(5) -0.016(4) 0.032(4) -0.017(4)
C98 0.037(5) 0.025(5) 0.040(5) -0.001(4) 0.025(5) -0.007(4)
N13 0.027(5) 0.041(6) 0.099(9) 0.002(6) 0.022(6) -0.002(4)
C80 0.056(7) 0.023(5) 0.044(6) 0.000(4) 0.027(5) -0.003(4)
N16 0.044(6) 0.048(6) 0.092(8) -0.007(6) 0.039(6) 0.003(5)
N15 0.037(5) 0.042(6) 0.105(9) 0.014(6) 0.030(6) 0.015(5)
C94 0.040(6) 0.042(6) 0.056(6) -0.001(5) 0.037(5) -0.014(5)
N12 0.040(6) 0.052(6) 0.078(8) -0.011(6) 0.025(6) -0.004(5)
C81 0.040(6) 0.029(5) 0.044(6) -0.001(4) 0.023(5) 0.002(4)
C1 0.030(5) 0.031(5) 0.055(6) 0.007(5) 0.025(5) 0.005(4)
C45 0.045(6) 0.050(6) 0.046(6) 0.008(5) 0.032(5) 0.007(5)
O25 0.031(4) 0.074(6) 0.099(7) 0.002(6) 0.027(5) 0.005(4)
N4 0.044(6) 0.096(10) 0.037(5) 0.001(6) 0.009(5) -0.004(6)
C38 0.035(5) 0.028(5) 0.032(5) 0.004(4) 0.021(4) -0.001(4)
C50 0.035(5) 0.037(5) 0.046(6) 0.008(4) 0.027(5) 0.003(4)
C83 0.053(6) 0.022(4) 0.037(5) 0.005(4) 0.028(5) -0.007(4)
C6 0.035(5) 0.031(5) 0.035(5) 0.001(4) 0.015(4) -0.007(4)
N14 0.026(5) 0.046(6) 0.101(9) -0.006(6) 0.029(6) 0.007(4)
C46 0.042(6) 0.055(7) 0.054(7) -0.003(5) 0.034(6) -0.001(5)
C90 0.039(5) 0.025(4) 0.036(5) -0.004(4) 0.027(4) -0.007(4)
C4 0.041(6) 0.043(6) 0.039(5) 0.012(5) 0.024(5) 0.015(5)
C24 0.027(5) 0.045(6) 0.041(5) -0.006(5) 0.017(4) -0.005(4)
C8 0.047(6) 0.019(4) 0.066(7) 0.013(4) 0.043(6) 0.011(4)
C87 0.030(5) 0.042(6) 0.051(6) -0.013(5) 0.031(5) -0.005(4)
C32 0.029(5) 0.035(5) 0.033(5) 0.002(4) 0.009(4) 0.004(4)
C3 0.030(5) 0.035(5) 0.047(6) 0.006(4) 0.019(5) -0.005(4)
C86 0.025(5) 0.039(5) 0.052(6) 0.005(5) 0.025(5) 0.004(4)
C96 0.024(4) 0.031(5) 0.032(5) -0.001(4) 0.015(4) 0.000(4)
C85 0.037(5) 0.031(5) 0.035(5) -0.002(4) 0.026(4) -0.001(4)
C53 0.040(6) 0.054(7) 0.045(6) -0.001(5) 0.021(5) 0.001(5)
C7 0.040(5) 0.026(5) 0.036(5) 0.007(4) 0.022(5) 0.001(4)
C52 0.065(8) 0.039(6) 0.065(8) -0.007(6) 0.047(7) -0.009(5)
C79 0.039(5) 0.027(5) 0.036(5) -0.003(4) 0.018(5) 0.002(4)
C43 0.042(6) 0.038(6) 0.060(7) 0.012(5) 0.036(6) 0.002(5)
C31 0.034(5) 0.027(5) 0.047(6) -0.001(4) 0.017(5) 0.005(4)
C99 0.043(6) 0.034(5) 0.039(5) -0.005(4) 0.024(5) -0.003(4)
C28 0.034(5) 0.036(6) 0.047(6) 0.001(5) 0.012(5) 0.013(4)
C2 0.031(5) 0.030(5) 0.035(5) 0.000(4) 0.020(4) -0.005(4)
C92 0.047(6) 0.035(5) 0.039(6) -0.001(4) 0.028(5) -0.003(4)
C95 0.046(6) 0.017(4) 0.036(5) -0.007(4) 0.027(5) -0.007(4)
C51 0.060(7) 0.038(6) 0.055(7) 0.011(5) 0.039(6) 0.007(5)
C93 0.044(6) 0.043(6) 0.042(6) -0.012(5) 0.028(5) -0.015(5)
C82 0.055(7) 0.022(5) 0.061(7) -0.004(4) 0.043(6) -0.005(4)
C100 0.033(5) 0.045(6) 0.041(6) -0.004(5) 0.024(5) -0.006(4)
C49 0.057(7) 0.047(6) 0.062(7) 0.012(6) 0.046(7) 0.020(5)
C29 0.021(4) 0.039(5) 0.041(5) 0.013(4) 0.014(4) 0.002(4)
C12 0.039(6) 0.048(6) 0.047(6) 0.001(5) 0.029(5) -0.006(5)
C11 0.056(7) 0.026(5) 0.053(6) 0.000(4) 0.035(6) 0.000(5)
C42 0.069(8) 0.026(5) 0.076(8) 0.018(5) 0.059(7) 0.021(5)
C27 0.038(6) 0.023(5) 0.060(7) 0.000(4) 0.027(5) 0.007(4)
C102 0.046(6) 0.026(5) 0.037(5) -0.003(4) 0.023(5) 0.006(4)
C55 0.045(7) 0.023(5) 0.083(9) 0.026(5) 0.031(7) 0.010(5)
C47 0.048(6) 0.036(5) 0.045(6) 0.016(5) 0.032(5) 0.010(5)
C88 0.042(6) 0.066(7) 0.035(5) -0.004(5) 0.028(5) -0.010(5)
C65 0.046(7) 0.070(9) 0.076(9) -0.009(7) 0.037(7) 0.021(7)
C14 0.078(9) 0.038(6) 0.063(7) -0.020(5) 0.056(7) -0.017(6)
C13 0.040(6) 0.043(6) 0.050(6) 0.007(5) 0.028(5) 0.003(5)
C44 0.087(9) 0.029(5) 0.054(7) 0.007(5) 0.057(7) 0.008(5)
C26 0.024(5) 0.049(6) 0.034(5) -0.018(5) 0.004(4) 0.000(4)
C54 0.041(6) 0.051(7) 0.044(6) 0.009(5) 0.022(5) 0.016(5)
C84 0.031(5) 0.024(4) 0.052(6) 0.000(4) 0.028(5) -0.004(4)
C101 0.046(6) 0.032(5) 0.035(5) -0.006(4) 0.026(5) -0.004(4)
C33 0.028(5) 0.049(7) 0.045(6) 0.005(5) 0.008(5) 0.010(5)
C41 0.082(9) 0.026(5) 0.053(7) 0.003(5) 0.052(7) 0.003(5)
C9 0.045(7) 0.077(9) 0.061(8) 0.041(7) 0.032(6) 0.025(6)
C23 0.030(5) 0.031(5) 0.028(5) -0.005(4) 0.012(4) 0.004(4)
C30 0.035(5) 0.033(5) 0.045(6) -0.012(5) 0.015(5) -0.002(4)
C69 0.026(6) 0.051(7) 0.104(11) -0.001(7) 0.034(7) -0.007(5)
C61 0.029(6) 0.038(6) 0.090(10) -0.001(6) 0.022(6) -0.009(5)
C56 0.033(6) 0.057(7) 0.096(10) 0.031(7) 0.042(7) 0.022(5)
C10 0.053(7) 0.077(9) 0.053(7) 0.032(7) 0.033(6) 0.016(6)
C78 0.037(6) 0.025(6) 0.116(12) -0.012(7) 0.027(7) -0.007(5)
C77 0.051(7) 0.033(6) 0.088(10) -0.017(6) 0.028(7) -0.013(5)
C91 0.042(6) 0.027(5) 0.042(5) -0.006(4) 0.027(5) -0.009(4)
C34 0.033(6) 0.067(9) 0.058(8) 0.019(7) 0.013(6) 0.010(6)
C59 0.032(6) 0.061(8) 0.054(7) -0.015(6) 0.012(6) -0.009(5)
C57 0.050(7) 0.049(7) 0.066(8) 0.019(6) 0.038(6) 0.015(5)
C60 0.038(7) 0.040(7) 0.125(14) -0.009(8) 0.032(8) -0.015(6)
C40 0.051(7) 0.053(7) 0.069(8) 0.014(6) 0.044(7) 0.003(6)
C15 0.076(9) 0.062(8) 0.051(7) -0.002(6) 0.039(7) -0.022(7)
C71 0.029(6) 0.033(6) 0.111(11) 0.001(7) 0.036(7) -0.001(5)
C36 0.038(6) 0.085(10) 0.051(7) -0.017(7) 0.020(6) 0.001(6)
C39 0.041(6) 0.057(7) 0.061(7) 0.026(6) 0.034(6) 0.017(5)
C72 0.044(7) 0.035(6) 0.135(14) 0.020(8) 0.051(9) 0.001(5)
C67 0.055(8) 0.094(11) 0.070(9) 0.011(8) 0.049(8) 0.003(8)
C58 0.048(7) 0.087(11) 0.044(7) -0.020(7) 0.020(6) 0.003(7)
C48 0.045(6) 0.056(7) 0.045(6) 0.010(5) 0.027(6) 0.013(5)
C17 0.088(11) 0.081(11) 0.135(15) -0.017(11) 0.094(12) -0.011(9)
C62 0.032(6) 0.045(7) 0.111(12) 0.017(8) 0.023(7) 0.011(5)
C18 0.103(12) 0.041(7) 0.117(12) 0.005(7) 0.092(11) 0.007(7)
C76 0.046(7) 0.050(8) 0.104(11) -0.027(7) 0.041(8) -0.010(6)
C75 0.043(7) 0.087(10) 0.061(8) -0.018(7) 0.024(6) 0.012(7)
C66 0.064(9) 0.085(11) 0.104(12) 0.000(9) 0.061(9) 0.024(8)
C73 0.054(8) 0.072(9) 0.091(10) 0.039(8) 0.051(8) 0.022(7)
C35 0.059(8) 0.082(10) 0.052(8) -0.027(7) 0.026(7) -0.011(7)
C16 0.119(13) 0.072(9) 0.062(8) -0.023(7) 0.072(10) -0.045(9)
C74 0.062(8) 0.094(11) 0.065(8) 0.024(8) 0.049(7) 0.019(8)
C64 0.054(9) 0.073(10) 0.097(12) -0.007(9) 0.024(9) 0.032(8)
C70 0.025(6) 0.054(8) 0.134(14) 0.002(9) 0.024(8) -0.002(6)
C22 0.035(5) 0.018(4) 0.031(5) 0.002(3) 0.012(4) 0.012(4)
C21 0.022(4) 0.030(5) 0.030(5) 0.003(4) 0.014(4) -0.003(3)
C25 0.032(5) 0.028(5) 0.031(5) 0.004(4) 0.015(4) 0.001(4)
C5 0.054(6) 0.023(4) 0.045(6) 0.011(4) 0.037(5) 0.003(4)
N7 0.025(5) 0.051(6) 0.096(8) 0.012(6) 0.032(5) 0.016(4)
N22 0.027(5) 0.042(6) 0.099(9) 0.010(6) 0.029(6) 0.003(4)
N21 0.028(5) 0.048(6) 0.126(11) -0.003(7) 0.041(7) -0.001(4)
N8 0.021(4) 0.049(6) 0.094(8) 0.012(6) 0.029(5) 0.004(4)
N20 0.043(6) 0.060(7) 0.083(8) 0.022(6) 0.041(6) 0.011(5)
N9 0.040(5) 0.047(6) 0.104(9) 0.014(6) 0.047(6) 0.005(4)
N10 0.041(5) 0.068(7) 0.082(8) 0.013(6) 0.043(6) 0.004(5)
N19 0.047(6) 0.078(8) 0.082(8) 0.009(7) 0.040(6) 0.018(6)
N18 0.052(6) 0.051(6) 0.078(8) -0.007(6) 0.038(6) 0.002(5)
C68 0.056(8) 0.059(9) 0.136(14) 0.010(9) 0.066(10) -0.004(7)
C63 0.034(7) 0.053(8) 0.092(11) -0.005(7) 0.023(7) -0.002(6)

loop_
_atom_type_symbol
_atom_type_description
_atom_type_scat_dispersion_real
_atom_type_scat_dispersion_imag
_atom_type_scat_source
C C 0.0033 0.0016 'International Tables Vol C Tables 4.2.6.8 and 6.1.1.4'
H H 0.0000 0.0000 'International Tables Vol C Tables 4.2.6.8 and 6.1.1.4'
N N 0.0061 0.0033 'International Tables Vol C Tables 4.2.6.8 and 6.1.1.4'
O O 0.0106 0.0060 'International Tables Vol C Tables 4.2.6.8 and 6.1.1.4'
U U -9.6767 9.6646 'International Tables Vol C Tables 4.2.6.8 and 6.1.1.4'

loop_
_geom_angle_atom_site_label_1
_geom_angle_atom_site_label_2
_geom_angle_atom_site_label_3
_geom_angle
_geom_angle_site_symmetry_1
_geom_angle_site_symmetry_3
_geom_angle_publ_flag
O7 U1 U3 35.14(14) . . ?
O7 U1 O8 70.3(2) . . ?
O7 U1 O12 79.6(2) . . ?
O7 U1 O10 142.2(2) . . ?
O7 U1 O16 147.1(2) . . ?
O8 U1 U3 36.50(16) . . ?
O8 U1 O12 149.4(2) . . ?
O8 U1 O10 72.1(2) . . ?
O8 U1 O16 142.2(2) . . ?
O12 U1 U3 112.87(15) . . ?
O12 U1 O16 67.6(2) . . ?
O10 U1 U3 108.12(15) . . ?
O10 U1 O12 138.2(2) . . ?
O10 U1 O16 70.7(2) . . ?
O2 U1 U3 82.1(2) . . ?
O2 U1 O7 91.3(3) . . ?
O2 U1 O8 88.0(3) . . ?
O2 U1 O12 87.3(3) . . ?
O2 U1 O10 90.6(3) . . ?
O2 U1 O16 86.0(3) . . ?
O1 U1 U3 101.7(2) . . ?
O1 U1 O7 92.0(3) . . ?
O1 U1 O8 94.9(3) . . ?
O1 U1 O12 91.5(3) . . ?
O1 U1 O10 88.0(3) . . ?
O1 U1 O2 176.2(3) . . ?
O1 U1 O16 90.2(3) . . ?
O16 U1 U3 168.1(2) . . ?
O7 U2 U3 35.28(15) . . ?
O7 U2 O14 163.1(2) . . ?
O7 U2 O13 85.3(2) . . ?
O7 U2 O15 144.0(2) . . ?
O7 U2 O9 72.9(2) . . ?
O7 U2 C37 169.8(2) . . ?
O14 U2 U3 161.54(14) . . ?
O14 U2 C37 26.0(2) . . ?
O13 U2 U3 120.47(17) . . ?
O13 U2 O14 78.0(2) . . ?
O13 U2 O15 129.7(2) . . ?
O13 U2 C37 103.9(2) . . ?
O3 U2 U3 91.9(2) . . ?
O3 U2 O7 94.3(3) . . ?
O3 U2 O14 87.7(3) . . ?
O3 U2 O13 89.6(3) . . ?
O3 U2 O15 94.2(3) . . ?
O3 U2 O9 89.7(3) . . ?
O3 U2 C37 90.4(3) . . ?
O4 U2 U3 92.5(2) . . ?
O4 U2 O7 89.2(3) . . ?
O4 U2 O14 88.1(3) . . ?
O4 U2 O13 88.0(3) . . ?
O4 U2 O3 175.6(3) . . ?
O4 U2 O15 84.5(3) . . ?
O4 U2 O9 93.9(3) . . ?
O4 U2 C37 86.6(3) . . ?
O15 U2 U3 109.54(15) . . ?
O15 U2 O14 52.1(2) . . ?
O15 U2 C37 26.1(2) . . ?
O9 U2 U3 37.66(18) . . ?
O9 U2 O14 123.9(2) . . ?
O9 U2 O13 158.1(3) . . ?
O9 U2 O15 72.2(2) . . ?
O9 U2 C37 98.0(2) . . ?
C37 U2 U3 135.57(17) . . ?
U2 U3 U1 69.401(10) . . ?
O7 U3 U1 35.07(14) . . ?
O7 U3 U2 34.65(15) . . ?
O7 U3 O8 70.7(2) . . ?
O7 U3 O9 71.6(2) . . ?
O7 U3 O18 145.0(2) . . ?
O7 U3 O17 143.9(2) . . ?
O8 U3 U1 37.04(15) . . ?
O8 U3 U2 105.33(15) . . ?
O8 U3 O9 142.3(2) . . ?
O8 U3 O18 74.6(2) . . ?
O8 U3 O17 145.4(2) . . ?
O6 U3 U1 85.4(2) . . ?
O6 U3 U2 91.8(2) . . ?
O6 U3 O7 91.9(3) . . ?
O6 U3 O8 92.9(3) . . ?
O6 U3 O9 90.0(3) . . ?
O6 U3 O18 85.7(3) . . ?
O6 U3 O17 86.7(4) . . ?
O9 U3 U1 106.03(16) . . ?
O9 U3 U2 36.96(16) . . ?
O9 U3 O18 143.1(2) . . ?
O9 U3 O17 72.3(3) . . ?
O18 U3 U1 110.07(16) . . ?
O18 U3 U2 177.5(2) . . ?
O18 U3 O17 70.9(3) . . ?
O5 U3 U1 100.2(3) . . ?
O5 U3 U2 92.5(2) . . ?
O5 U3 O7 94.2(3) . . ?
O5 U3 O8 90.1(3) . . ?
O5 U3 O6 173.9(4) . . ?
O5 U3 O9 90.9(4) . . ?
O5 U3 O18 89.9(3) . . ?
O5 U3 O17 87.8(4) . . ?
O17 U3 U1 171.9(3) . . ?
O17 U3 U2 109.30(19) . . ?
U1 O7 U3 109.8(2) . . ?
U2 O7 U1 138.9(3) . . ?
U2 O7 U3 110.1(2) . . ?
U3 O8 U1 106.5(2) . . ?
C37 O14 U2 93.0(5) . . ?
C19 O12 U1 142.5(6) . . ?
C1 O10 U1 130.5(6) . . ?
C19 O13 U2 133.8(5) . . ?
C37 O15 U2 94.8(5) . . ?
U2 O9 U3 105.4(3) . . ?
C55 O18 U3 127.1(6) . . ?
U1 O16 H16A 109.1 . . ?
U1 O16 H16B 109.5 . . ?
H16A O16 H16B 104.4 . . ?
O12 C19 O13 117.4(7) . . ?
O12 C19 C20 123.9(7) . . ?
O13 C19 C20 118.7(7) . . ?
H89A C89 H89B 107.7 . . ?
N38 C89 H89A 108.8 . . ?
N38 C89 H89B 108.8 . . ?
N38 C89 N31 113.9(8) . . ?
N31 C89 H89A 108.8 . . ?
N31 C89 H89B 108.8 . . ?
C97 N26 C84 121.2(7) . . ?
C83 N26 C97 111.1(8) . . ?
C83 N26 C84 121.9(8) . . ?
C89 N38 C101 121.9(8) . . ?
C79 N38 C89 122.0(8) . . ?
C79 N38 C101 113.2(8) . . ?
C31 N3 C26 120.4(9) . . ?
C27 N3 C31 120.5(9) . . ?
C27 N3 C26 118.9(8) . . ?
C86 N28 C95 124.1(8) . . ?
C85 N28 C86 122.4(8) . . ?
C85 N28 C95 110.8(7) . . ?
C97 N33 C91 121.9(7) . . ?
C92 N33 C97 111.7(8) . . ?
C92 N33 C91 122.4(8) . . ?
C94 N35 C99 113.8(8) . . ?
C94 N35 C93 119.9(8) . . ?
C99 N35 C93 123.5(9) . . ?
C16 N2 C17 115.3(12) . . ?
C79 N37 C80 121.6(9) . . ?
C79 N37 C102 113.1(8) . . ?
C102 N37 C80 124.3(9) . . ?
C65 N17 C76 111.1(12) . . ?
C65 N17 C64 120.0(11) . . ?
C76 N17 C64 123.4(12) . . ?
C13 N1 C8 122.2(8) . . ?
C13 N1 C9 120.6(9) . . ?
C9 N1 C8 117.1(9) . . ?
C45 N5 C49 122.1(9) . . ?
C45 N5 C44 117.9(10) . . ?
C49 N5 C44 119.9(9) . . ?
C59 N11 C58 123.1(11) . . ?
C59 N11 C75 114.4(13) . . ?
C58 N11 C75 121.9(12) . . ?
C90 N31 C89 122.0(8) . . ?
C90 N31 C95 112.4(7) . . ?
C95 N31 C89 124.9(8) . . ?
C94 N36 C100 113.2(8) . . ?
C94 N36 C88 121.2(9) . 7_678 ?
C88 N36 C100 123.4(9) 7_678 . ?
C92 N34 C98 111.1(8) . . ?
C92 N34 C93 123.4(9) . . ?
C93 N34 C98 124.0(9) . . ?
C87 N29 C86 122.4(9) . . ?
C87 N29 C101 114.2(8) . . ?
C101 N29 C86 122.3(8) . . ?
C81 N23 C80 121.5(9) . 7_678 ?
C81 N23 C100 112.0(8) . . ?
C100 N23 C80 122.9(9) . 7_678 ?
C83 N25 C98 112.8(8) . . ?
C83 N25 C82 121.0(8) . . ?
C82 N25 C98 121.2(8) . . ?
C90 N32 C96 111.8(7) . . ?
C90 N32 C91 119.8(8) . . ?
C91 N32 C96 123.3(8) . . ?
C85 N27 C96 112.9(7) . . ?
C85 N27 C84 122.1(8) . . ?
C84 N27 C96 123.8(8) . . ?
O14 C37 U2 60.9(5) . . ?
O14 C37 O15 120.0(8) . . ?
O14 C37 C38 121.7(8) . . ?
O15 C37 U2 59.1(5) . . ?
O15 C37 C38 118.3(8) . . ?
C38 C37 U2 175.4(7) . . ?
U3 O17 H17A 109.4 . . ?
U3 O17 H17B 109.6 . . ?
H17A O17 H17B 104.3 . . ?
C81 N24 C99 113.1(8) . . ?
C81 N24 C82 122.9(9) . . ?
C99 N24 C82 122.7(9) . . ?
C52 N6 C53 116.6(10) . . ?
N26 C97 H97 111.3 . . ?
N26 C97 C98 104.7(7) . . ?
N33 C97 N26 113.9(7) . . ?
N33 C97 H97 111.3 . . ?
N33 C97 C98 103.8(7) . . ?
C98 C97 H97 111.3 . . ?
C21 C20 C19 120.6(8) . . ?
C25 C20 C19 118.8(8) . . ?
C25 C20 C21 120.5(8) . . ?
C87 N30 C102 113.2(8) . . ?
C87 N30 C88 120.7(9) . . ?
C88 N30 C102 123.3(9) . . ?
N34 C98 N25 113.4(8) . . ?
N34 C98 C97 104.2(7) . . ?
N34 C98 H98 112.0 . . ?
N25 C98 C97 102.5(7) . . ?
N25 C98 H98 112.0 . . ?
C97 C98 H98 112.0 . . ?
C61 N13 C77 113.6(13) . . ?
C61 N13 C60 122.3(11) . . ?
C60 N13 C77 121.9(13) . . ?
N37 C80 H80A 108.7 . . ?
N37 C80 H80B 108.7 . . ?
N23 C80 N37 114.2(8) 7_678 . ?
N23 C80 H80A 108.7 7_678 . ?
N23 C80 H80B 108.7 7_678 . ?
H80A C80 H80B 107.6 . . ?
C77 N16 C64 121.2(13) . 5_678 ?
C63 N16 C77 111.8(12) . . ?
C63 N16 C64 118.6(11) . 5_678 ?
C78 N15 C62 123.1(12) . . ?
C63 N15 C78 111.6(13) . . ?
C63 N15 C62 123.1(11) . . ?
N35 C94 N36 106.1(8) . . ?
O33 C94 N35 127.5(10) . . ?
O33 C94 N36 126.4(10) . . ?
C59 N12 C60 125.6(11) . 5_678 ?
C59 N12 C76 109.9(12) . . ?
C60 N12 C76 121.7(11) 5_678 . ?
O27 C81 N23 126.8(10) . . ?
O27 C81 N24 124.5(10) . . ?
N23 C81 N24 108.6(9) . . ?
O10 C1 C2 116.2(9) . . ?
O11 C1 O10 123.0(9) . . ?
O11 C1 C2 120.7(9) . . ?
N5 C45 H45 120.4 . . ?
N5 C45 C46 119.3(11) . . ?
C46 C45 H45 120.4 . . ?
C35 N4 C34 116.6(11) . . ?
C43 C38 C37 120.4(8) . . ?
C43 C38 C39 120.5(9) . . ?
C39 C38 C37 119.0(9) . . ?
C51 C50 C47 121.5(9) . . ?
C54 C50 C51 117.9(10) . . ?
C54 C50 C47 120.5(9) . . ?
O28 C83 N26 123.8(10) . . ?
O28 C83 N25 127.8(10) . . ?
N25 C83 N26 108.3(8) . . ?
C7 C6 H6 120.3 . . ?
C7 C6 C5 119.4(9) . . ?
C5 C6 H6 120.3 . . ?
C61 N14 C78 110.6(13) . . ?
C61 N14 C70 119.0(11) . . ?
C70 N14 C78 126.6(12) . . ?
C45 C46 H46 119.7 . . ?
C47 C46 C45 120.5(10) . . ?
C47 C46 H46 119.7 . . ?
O31 C90 N31 125.4(9) . . ?
O31 C90 N32 126.5(9) . . ?
N32 C90 N31 108.1(7) . . ?
C3 C4 H4 120.3 . . ?
C3 C4 C5 119.4(9) . . ?
C5 C4 H4 120.3 . . ?
C23 C24 H24 120.1 . . ?
C23 C24 C25 119.7(9) . . ?
C25 C24 H24 120.1 . . ?
N1 C8 H8A 108.9 . . ?
N1 C8 H8B 108.9 . . ?
H8A C8 H8B 107.7 . . ?
C5 C8 N1 113.6(7) . . ?
C5 C8 H8A 108.9 . . ?
C5 C8 H8B 108.9 . . ?
O30 C87 N29 128.7(11) . . ?
O30 C87 N30 124.0(10) . . ?
N29 C87 N30 107.0(8) . . ?
C33 C32 C29 120.2(10) . . ?
C36 C32 C29 122.4(10) . . ?
C36 C32 C33 117.2(10) . . ?
C4 C3 H3 118.8 . . ?
C4 C3 C2 122.3(10) . . ?
C2 C3 H3 118.8 . . ?
N28 C86 H86A 108.9 . . ?
N28 C86 H86B 108.9 . . ?
N29 C86 N28 113.3(7) . . ?
N29 C86 H86A 108.9 . . ?
N29 C86 H86B 108.9 . . ?
H86A C86 H86B 107.7 . . ?
N32 C96 H96 112.2 . . ?
N32 C96 C95 103.8(7) . . ?
N27 C96 N32 113.7(7) . . ?
N27 C96 H96 112.2 . . ?
N27 C96 C95 102.2(7) . . ?
C95 C96 H96 112.2 . . ?
O29 C85 N28 124.9(9) . . ?
O29 C85 N27 126.0(9) . . ?
N27 C85 N28 109.1(8) . . ?
N6 C53 H53 118.8 . . ?
C54 C53 N6 122.5(11) . . ?
C54 C53 H53 118.8 . . ?
C6 C7 H7 119.2 . . ?
C2 C7 C6 121.6(9) . . ?
C2 C7 H7 119.2 . . ?
N6 C52 H52 116.2 . . ?
N6 C52 C51 127.5(12) . . ?
C51 C52 H52 116.2 . . ?
O26 C79 N38 126.6(9) . . ?
O26 C79 N37 126.4(10) . . ?
N38 C79 N37 107.0(9) . . ?
C38 C43 H43 120.1 . . ?
C38 C43 C42 119.8(9) . . ?
C42 C43 H43 120.1 . . ?
N3 C31 H31 120.1 . . ?
N3 C31 C30 119.8(9) . . ?
C30 C31 H31 120.1 . . ?
N35 C99 H99 111.4 . . ?
N35 C99 C100 103.8(8) . . ?
N24 C99 N35 115.9(9) . . ?
N24 C99 H99 111.4 . . ?
N24 C99 C100 102.3(8) . . ?
C100 C99 H99 111.4 . . ?
C29 C28 H28 119.8 . . ?
C27 C28 H28 119.8 . . ?
C27 C28 C29 120.4(9) . . ?
C3 C2 C1 121.5(9) . . ?
C7 C2 C1 120.6(9) . . ?
C7 C2 C3 117.9(9) . . ?
O32 C92 N33 125.0(9) . . ?
O32 C92 N34 126.0(10) . . ?
N33 C92 N34 109.0(8) . . ?
N28 C95 C96 104.7(7) . . ?
N28 C95 H95 111.2 . . ?
N31 C95 N28 114.4(8) . . ?
N31 C95 C96 103.7(7) . . ?
N31 C95 H95 111.2 . . ?
C96 C95 H95 111.2 . . ?
C50 C51 H51 121.8 . . ?
C52 C51 C50 116.4(11) . . ?
C52 C51 H51 121.8 . . ?
N35 C93 H93A 108.7 . . ?
N35 C93 H93B 108.7 . . ?
N34 C93 N35 114.1(8) . . ?
N34 C93 H93A 108.7 . . ?
N34 C93 H93B 108.7 . . ?
H93A C93 H93B 107.6 . . ?
N25 C82 N24 113.5(8) . . ?
N25 C82 H82A 108.9 . . ?
N25 C82 H82B 108.9 . . ?
N24 C82 H82A 108.9 . . ?
N24 C82 H82B 108.9 . . ?
H82A C82 H82B 107.7 . . ?
N36 C100 C99 102.9(8) . . ?
N36 C100 H100 111.9 . . ?
N23 C100 N36 113.6(9) . . ?
N23 C100 C99 103.9(8) . . ?
N23 C100 H100 111.9 . . ?
C99 C100 H100 111.9 . . ?
N5 C49 H49 119.8 . . ?
N5 C49 C48 120.4(10) . . ?
C48 C49 H49 119.8 . . ?
C28 C29 C32 121.7(9) . . ?
C30 C29 C32 120.9(10) . . ?
C30 C29 C28 117.4(9) . . ?
C11 C12 H12 119.7 . . ?
C11 C12 C13 120.7(10) . . ?
C13 C12 H12 119.7 . . ?
C12 C11 C14 120.3(11) . . ?
C10 C11 C12 117.5(10) . . ?
C10 C11 C14 122.1(10) . . ?
C43 C42 H42 119.8 . . ?
C43 C42 C41 120.4(10) . . ?
C41 C42 H42 119.8 . . ?
N3 C27 C28 120.2(9) . . ?
N3 C27 H27 119.9 . . ?
C28 C27 H27 119.9 . . ?
N37 C102 N30 114.2(8) . . ?
N37 C102 H102 112.0 . . ?
N37 C102 C101 104.5(8) . . ?
N30 C102 H102 112.0 . . ?
N30 C102 C101 101.4(8) . . ?
C101 C102 H102 112.0 . . ?
O18 C55 N7 126.1(14) . . ?
O18 C55 N8 125.4(13) . . ?
N7 C55 N8 108.5(11) . . ?
C46 C47 C50 120.6(9) . . ?
C46 C47 C48 117.6(10) . . ?
C48 C47 C50 121.7(10) . . ?
N36 C88 N30 114.0(9) 7_678 . ?
N36 C88 H88A 108.7 7_678 . ?
N36 C88 H88B 108.7 7_678 . ?
N30 C88 H88A 108.7 . . ?
N30 C88 H88B 108.7 . . ?
H88A C88 H88B 107.6 . . ?
O24 C65 N17 124.4(14) . . ?
O24 C65 N18 127.5(15) . . ?
N18 C65 N17 108.1(11) . . ?
C15 C14 C11 120.4(12) . . ?
C18 C14 C11 122.4(11) . . ?
C18 C14 C15 117.2(12) . . ?
N1 C13 C12 120.7(10) . . ?
N1 C13 H13 119.7 . . ?
C12 C13 H13 119.7 . . ?
N5 C44 H44A 110.1 . . ?
N5 C44 H44B 110.1 . . ?
N5 C44 C41 108.0(8) . . ?
H44A C44 H44B 108.4 . . ?
C41 C44 H44A 110.1 . . ?
C41 C44 H44B 110.1 . . ?
N3 C26 H26A 108.9 . . ?
N3 C26 H26B 108.9 . . ?
N3 C26 C23 113.2(8) . . ?
H26A C26 H26B 107.7 . . ?
C23 C26 H26A 108.9 . . ?
C23 C26 H26B 108.9 . . ?
C50 C54 H54 120.5 . . ?
C53 C54 C50 119.1(10) . . ?
C53 C54 H54 120.5 . . ?
N26 C84 H84A 109.0 . . ?
N26 C84 H84B 109.0 . . ?
N27 C84 N26 112.8(7) . . ?
N27 C84 H84A 109.0 . . ?
N27 C84 H84B 109.0 . . ?
H84A C84 H84B 107.8 . . ?
N38 C101 C102 102.0(8) . . ?
N38 C101 H101 111.6 . . ?
N29 C101 N38 115.3(8) . . ?
N29 C101 C102 104.1(8) . . ?
N29 C101 H101 111.6 . . ?
C102 C101 H101 111.6 . . ?
C32 C33 H33 120.5 . . ?
C34 C33 C32 119.1(11) . . ?
C34 C33 H33 120.5 . . ?
C42 C41 C44 120.0(10) . . ?
C40 C41 C42 119.1(10) . . ?
C40 C41 C44 120.9(10) . . ?
N1 C9 H9 120.0 . . ?
N1 C9 C10 120.1(11) . . ?
C10 C9 H9 120.0 . . ?
C24 C23 C26 119.5(9) . . ?
C24 C23 C22 121.0(9) . . ?
C22 C23 C26 119.4(9) . . ?
C31 C30 C29 121.4(10) . . ?
C31 C30 H30 119.3 . . ?
C29 C30 H30 119.3 . . ?
O22 C69 N22 127.8(15) . . ?
O22 C69 N21 123.0(14) . . ?
N22 C69 N21 108.9(12) . . ?
O21 C61 N13 127.2(14) . . ?
O21 C61 N14 125.3(15) . . ?
N13 C61 N14 107.5(11) . . ?
H56A C56 H56B 107.8 . . ?
N8 C56 H56A 108.9 . . ?
N8 C56 H56B 108.9 . . ?
N9 C56 H56A 108.9 . . ?
N9 C56 H56B 108.9 . . ?
N9 C56 N8 113.2(10) . . ?
C11 C10 C9 120.3(11) . . ?
C11 C10 H10 119.9 . . ?
C9 C10 H10 119.9 . . ?
N15 C78 H78 111.6 . . ?
N15 C78 C77 103.3(11) . . ?
N14 C78 N15 113.8(11) . . ?
N14 C78 H78 111.6 . . ?
N14 C78 C77 104.5(11) . . ?
C77 C78 H78 111.6 . . ?
N13 C77 C78 102.9(12) . . ?
N13 C77 H77 111.9 . . ?
N16 C77 N13 113.8(10) . . ?
N16 C77 C78 103.8(11) . . ?
N16 C77 H77 111.9 . . ?
C78 C77 H77 111.9 . . ?
N33 C91 H91A 109.1 . . ?
N33 C91 H91B 109.1 . . ?
N32 C91 N33 112.4(8) . . ?
N32 C91 H91A 109.1 . . ?
N32 C91 H91B 109.1 . . ?
H91A C91 H91B 107.9 . . ?
N4 C34 C33 124.0(12) . . ?
N4 C34 H34 118.0 . . ?
C33 C34 H34 118.0 . . ?
N11 C59 N12 110.2(12) . . ?
O20 C59 N11 128.1(13) . . ?
O20 C59 N12 121.6(13) . . ?
O19 C57 N9 125.1(12) . . ?
O19 C57 N10 127.9(12) . . ?
N10 C57 N9 107.0(10) . . ?
N13 C60 H60A 108.8 . . ?
N13 C60 H60B 108.8 . . ?
N12 C60 N13 113.7(11) 5_678 . ?
N12 C60 H60A 108.8 5_678 . ?
N12 C60 H60B 108.8 5_678 . ?
H60A C60 H60B 107.7 . . ?
C41 C40 H40 119.8 . . ?
C39 C40 C41 120.5(10) . . ?
C39 C40 H40 119.8 . . ?
C14 C15 H15 121.5 . . ?
C16 C15 C14 117.0(14) . . ?
C16 C15 H15 121.5 . . ?
C72 C71 H71 111.3 . . ?
N7 C71 H71 111.3 . . ?
N7 C71 C72 102.7(10) . . ?
N22 C71 H71 111.3 . . ?
N22 C71 C72 104.7(11) . . ?
N22 C71 N7 114.9(11) . . ?
C32 C36 H36 121.1 . . ?
C32 C36 C35 117.8(12) . . ?
C35 C36 H36 121.1 . . ?
C38 C39 C40 119.5(10) . . ?
C38 C39 H39 120.2 . . ?
C40 C39 H39 120.2 . . ?
C71 C72 H72 111.4 . . ?
N21 C72 C71 103.7(12) . . ?
N21 C72 H72 111.4 . . ?
N21 C72 N8 114.2(10) . . ?
N8 C72 C71 104.3(11) . . ?
N8 C72 H72 111.4 . . ?
O23 C67 N20 125.6(15) . . ?
O23 C67 N19 125.4(15) . . ?
N20 C67 N19 109.0(12) . . ?
N11 C58 H58A 108.7 . . ?
N11 C58 H58B 108.7 . . ?
H58A C58 H58B 107.6 . . ?
N10 C58 N11 114.3(10) . . ?
N10 C58 H58A 108.7 . . ?
N10 C58 H58B 108.7 . . ?
C49 C48 C47 119.9(11) . . ?
C49 C48 H48 120.0 . . ?
C47 C48 H48 120.0 . . ?
N2 C17 H17 118.2 . . ?
N2 C17 C18 123.6(16) . . ?
C18 C17 H17 118.2 . . ?
N15 C62 H62A 108.2 . . ?
N15 C62 H62B 108.2 . . ?
H62A C62 H62B 107.4 . . ?
N7 C62 N15 116.2(11) . . ?
N7 C62 H62A 108.2 . . ?
N7 C62 H62B 108.2 . . ?
C14 C18 C17 120.1(14) . . ?
C14 C18 H18 119.9 . . ?
C17 C18 H18 119.9 . . ?
N17 C76 N12 113.9(13) . . ?
N17 C76 H76 111.4 . . ?
N17 C76 C75 104.1(10) . . ?
N12 C76 H76 111.4 . . ?
N12 C76 C75 104.3(10) . . ?
C75 C76 H76 111.4 . . ?
N11 C75 C76 101.1(11) . . ?
N11 C75 H75 111.7 . . ?
C76 C75 H75 111.7 . . ?
N18 C75 N11 116.9(11) . . ?
N18 C75 C76 102.9(11) . . ?
N18 C75 H75 111.7 . . ?
H66A C66 H66B 107.4 . . ?
N19 C66 H66A 108.4 . . ?
N19 C66 H66B 108.4 . . ?
N18 C66 H66A 108.4 . . ?
N18 C66 H66B 108.4 . . ?
N18 C66 N19 115.6(11) . . ?
C74 C73 H73 111.2 . . ?
N20 C73 H73 111.2 . . ?
N20 C73 C74 102.6(11) . . ?
N9 C73 H73 111.2 . . ?
N9 C73 C74 105.0(11) . . ?
N9 C73 N20 115.0(12) . . ?
N4 C35 C36 125.3(13) . . ?
N4 C35 H35 117.3 . . ?
C36 C35 H35 117.3 . . ?
N2 C16 C15 126.6(14) . . ?
N2 C16 H16 116.7 . . ?
C15 C16 H16 116.7 . . ?
C73 C74 H74 111.7 . . ?
N10 C74 C73 103.7(11) . . ?
N10 C74 H74 111.7 . . ?
N10 C74 N19 113.5(11) . . ?
N19 C74 C73 104.0(12) . . ?
N19 C74 H74 111.7 . . ?
N17 C64 H64A 109.1 . . ?
N17 C64 H64B 109.1 . . ?
N16 C64 N17 112.7(11) 5_678 . ?
N16 C64 H64A 109.1 5_678 . ?
N16 C64 H64B 109.1 5_678 . ?
H64A C64 H64B 107.8 . . ?
N14 C70 H70A 108.8 . . ?
N14 C70 H70B 108.8 . . ?
N14 C70 N22 113.6(10) . . ?
H70A C70 H70B 107.7 . . ?
N22 C70 H70A 108.8 . . ?
N22 C70 H70B 108.8 . . ?
C23 C22 H22 120.0 . . ?
C23 C22 C21 119.9(8) . . ?
C21 C22 H22 120.0 . . ?
C20 C21 H21 120.5 . . ?
C22 C21 C20 119.1(8) . . ?
C22 C21 H21 120.5 . . ?
C20 C25 C24 119.7(9) . . ?
C20 C25 H25 120.2 . . ?
C24 C25 H25 120.2 . . ?
C6 C5 C8 121.3(9) . . ?
C4 C5 C6 119.4(8) . . ?
C4 C5 C8 119.2(9) . . ?
C55 N7 C71 112.5(12) . . ?
C55 N7 C62 121.5(10) . . ?
C62 N7 C71 126.0(11) . . ?
C69 N22 C71 111.5(13) . . ?
C69 N22 C70 119.9(11) . . ?
C71 N22 C70 123.4(12) . . ?
C69 N21 C72 109.4(13) . . ?
C69 N21 C68 124.7(12) . . ?
C68 N21 C72 125.9(14) . . ?
C55 N8 C56 123.7(9) . . ?
C55 N8 C72 110.3(12) . . ?
C56 N8 C72 122.2(12) . . ?
C67 N20 C73 113.0(12) . . ?
C67 N20 C68 122.9(12) . . ?
C68 N20 C73 123.4(12) . . ?
C57 N9 C56 120.0(9) . . ?
C57 N9 C73 112.1(11) . . ?
C73 N9 C56 122.9(10) . . ?
C57 N10 C58 120.2(10) . . ?
C57 N10 C74 111.5(11) . . ?
C58 N10 C74 125.2(12) . . ?
C67 N19 C66 123.6(12) . . ?
C67 N19 C74 111.2(13) . . ?
C66 N19 C74 124.8(13) . . ?
C65 N18 C75 113.2(12) . . ?
C65 N18 C66 123.2(12) . . ?
C66 N18 C75 121.2(13) . . ?
N21 C68 H68A 108.1 . . ?
N21 C68 H68B 108.1 . . ?
N20 C68 N21 116.8(11) . . ?
N20 C68 H68A 108.1 . . ?
N20 C68 H68B 108.1 . . ?
H68A C68 H68B 107.3 . . ?
N16 C63 N15 108.0(11) . . ?
O25 C63 N16 127.6(15) . . ?
O25 C63 N15 124.4(15) . . ?

loop_
_geom_bond_atom_site_label_1
_geom_bond_atom_site_label_2
_geom_bond_distance
_geom_bond_site_symmetry_2
_geom_bond_publ_flag
U1 U3 3.7207(5) . ?
U1 O7 2.272(6) . ?
U1 O8 2.337(6) . ?
U1 O12 2.445(6) . ?
U1 O10 2.406(6) . ?
U1 O2 1.781(6) . ?
U1 O1 1.779(7) . ?
U1 O16 2.458(7) . ?
U2 U3 3.7011(5) . ?
U2 O7 2.240(6) . ?
U2 O14 2.524(6) . ?
U2 O13 2.336(6) . ?
U2 O3 1.781(7) . ?
U2 O4 1.764(7) . ?
U2 O15 2.482(7) . ?
U2 O9 2.308(7) . ?
U2 C37 2.884(9) . ?
U3 O7 2.276(6) . ?
U3 O8 2.308(6) . ?
U3 O6 1.779(8) . ?
U3 O9 2.345(7) . ?
U3 O18 2.488(7) . ?
U3 O5 1.773(9) . ?
U3 O17 2.509(8) . ?
O22 C69 1.244(15) . ?
O14 C37 1.268(11) . ?
O12 C19 1.265(9) . ?
O10 C1 1.291(12) . ?
O13 C19 1.315(10) . ?
O15 C37 1.274(10) . ?
O29 C85 1.233(11) . ?
O18 C55 1.211(13) . ?
O16 H16A 0.8622 . ?
O16 H16B 0.8623 . ?
C19 C20 1.414(10) . ?
C89 H89A 0.9800 . ?
C89 H89B 0.9800 . ?
C89 N38 1.434(12) . ?
C89 N31 1.445(12) . ?
O26 C79 1.215(12) . ?
O19 C57 1.216(13) . ?
N26 C97 1.454(12) . ?
N26 C83 1.386(12) . ?
N26 C84 1.454(11) . ?
N38 C79 1.373(13) . ?
N38 C101 1.445(13) . ?
N3 C31 1.351(12) . ?
N3 C27 1.344(12) . ?
N3 C26 1.482(12) . ?
O30 C87 1.202(12) . ?
O32 C92 1.241(12) . ?
N28 C86 1.450(11) . ?
N28 C85 1.366(11) . ?
N28 C95 1.456(11) . ?
N33 C97 1.438(11) . ?
N33 C92 1.356(12) . ?
N33 C91 1.454(12) . ?
N35 C94 1.395(13) . ?
N35 C99 1.430(12) . ?
N35 C93 1.443(12) . ?
N2 C17 1.33(2) . ?
N2 C16 1.31(2) . ?
O23 C67 1.233(16) . ?
O11 C1 1.225(12) . ?
O28 C83 1.227(12) . ?
O31 C90 1.202(11) . ?
O27 C81 1.227(12) . ?
N37 C80 1.442(12) . ?
N37 C79 1.378(12) . ?
N37 C102 1.410(13) . ?
N17 C65 1.408(18) . ?
N17 C76 1.438(17) . ?
N17 C64 1.482(19) . ?
N1 C8 1.518(12) . ?
N1 C13 1.310(13) . ?
N1 C9 1.353(13) . ?
N5 C45 1.334(13) . ?
N5 C49 1.336(15) . ?
N5 C44 1.500(13) . ?
N11 C59 1.308(17) . ?
N11 C58 1.445(18) . ?
N11 C75 1.471(15) . ?
N31 C90 1.385(12) . ?
N31 C95 1.442(11) . ?
N36 C94 1.396(13) . ?
N36 C100 1.453(14) . ?
N36 C88 1.437(12) 7_678 ?
N34 C98 1.440(12) . ?
N34 C92 1.369(13) . ?
N34 C93 1.416(13) . ?
N29 C87 1.343(12) . ?
N29 C86 1.450(12) . ?
N29 C101 1.443(12) . ?
N23 C80 1.441(13) 7_678 ?
N23 C81 1.355(13) . ?
N23 C100 1.435(13) . ?
O20 C59 1.236(15) . ?
N25 C98 1.474(12) . ?
N25 C83 1.344(13) . ?
N25 C82 1.446(12) . ?
O33 C94 1.204(12) . ?
N32 C90 1.375(12) . ?
N32 C96 1.457(11) . ?
N32 C91 1.453(12) . ?
N27 C96 1.453(11) . ?
N27 C85 1.361(12) . ?
N27 C84 1.445(11) . ?
C37 C38 1.505(12) . ?
O17 H17A 0.8641 . ?
O17 H17B 0.8646 . ?
N24 C81 1.370(13) . ?
N24 C99 1.428(13) . ?
N24 C82 1.451(13) . ?
N6 C53 1.363(15) . ?
N6 C52 1.290(15) . ?
O24 C65 1.197(15) . ?
C97 H97 0.9900 . ?
C97 C98 1.522(12) . ?
C20 C21 1.400(12) . ?
C20 C25 1.381(13) . ?
O21 C61 1.222(15) . ?
N30 C87 1.392(14) . ?
N30 C102 1.470(12) . ?
N30 C88 1.440(13) . ?
C98 H98 0.9900 . ?
N13 C61 1.339(18) . ?
N13 C77 1.447(16) . ?
N13 C60 1.438(19) . ?
C80 H80A 0.9800 . ?
C80 H80B 0.9800 . ?
N16 C77 1.431(15) . ?
N16 C64 1.45(2) 5_678 ?
N16 C63 1.355(18) . ?
N15 C78 1.440(15) . ?
N15 C62 1.456(18) . ?
N15 C63 1.373(18) . ?
N12 C59 1.380(17) . ?
N12 C60 1.437(17) 5_678 ?
N12 C76 1.474(16) . ?
C1 C2 1.477(13) . ?
C45 H45 0.9400 . ?
C45 C46 1.395(15) . ?
O25 C63 1.209(14) . ?
N4 C34 1.328(18) . ?
N4 C35 1.301(18) . ?
C38 C43 1.371(13) . ?
C38 C39 1.374(14) . ?
C50 C51 1.419(14) . ?
C50 C47 1.480(15) . ?
C50 C54 1.397(14) . ?
C6 H6 0.9400 . ?
C6 C7 1.401(13) . ?
C6 C5 1.408(13) . ?
N14 C61 1.411(17) . ?
N14 C78 1.436(16) . ?
N14 C70 1.42(2) . ?
C46 H46 0.9400 . ?
C46 C47 1.381(15) . ?
C4 H4 0.9400 . ?
C4 C3 1.385(14) . ?
C4 C5 1.403(15) . ?
C24 H24 0.9400 . ?
C24 C23 1.372(14) . ?
C24 C25 1.398(13) . ?
C8 H8A 0.9800 . ?
C8 H8B 0.9800 . ?
C8 C5 1.517(12) . ?
C32 C29 1.494(13) . ?
C32 C33 1.409(14) . ?
C32 C36 1.380(16) . ?
C3 H3 0.9400 . ?
C3 C2 1.395(14) . ?
C86 H86A 0.9800 . ?
C86 H86B 0.9800 . ?
C96 H96 0.9900 . ?
C96 C95 1.544(13) . ?
C53 H53 0.9400 . ?
C53 C54 1.361(16) . ?
C7 H7 0.9400 . ?
C7 C2 1.384(13) . ?
C52 H52 0.9400 . ?
C52 C51 1.344(16) . ?
C43 H43 0.9400 . ?
C43 C42 1.374(14) . ?
C31 H31 0.9400 . ?
C31 C30 1.366(14) . ?
C99 H99 0.9900 . ?
C99 C100 1.565(14) . ?
C28 H28 0.9400 . ?
C28 C29 1.380(15) . ?
C28 C27 1.379(15) . ?
C95 H95 0.9900 . ?
C51 H51 0.9400 . ?
C93 H93A 0.9800 . ?
C93 H93B 0.9800 . ?
C82 H82A 0.9800 . ?
C82 H82B 0.9800 . ?
C100 H100 0.9900 . ?
C49 H49 0.9400 . ?
C49 C48 1.372(16) . ?
C29 C30 1.376(14) . ?
C12 H12 0.9400 . ?
C12 C11 1.375(15) . ?
C12 C13 1.381(14) . ?
C11 C14 1.490(15) . ?
C11 C10 1.372(16) . ?
C42 H42 0.9400 . ?
C42 C41 1.382(15) . ?
C27 H27 0.9400 . ?
C102 H102 0.9900 . ?
C102 C101 1.556(13) . ?
C55 N7 1.355(16) . ?
C55 N8 1.357(17) . ?
C47 C48 1.403(15) . ?
C88 H88A 0.9800 . ?
C88 H88B 0.9800 . ?
C65 N18 1.350(17) . ?
C14 C15 1.402(17) . ?
C14 C18 1.366(19) . ?
C13 H13 0.9400 . ?
C44 H44A 0.9800 . ?
C44 H44B 0.9800 . ?
C44 C41 1.522(14) . ?
C26 H26A 0.9800 . ?
C26 H26B 0.9800 . ?
C26 C23 1.555(13) . ?
C54 H54 0.9400 . ?
C84 H84A 0.9800 . ?
C84 H84B 0.9800 . ?
C101 H101 0.9900 . ?
C33 H33 0.9400 . ?
C33 C34 1.378(16) . ?
C41 C40 1.381(16) . ?
C9 H9 0.9400 . ?
C9 C10 1.382(16) . ?
C23 C22 1.380(14) . ?
C30 H30 0.9400 . ?
C69 N22 1.341(17) . ?
C69 N21 1.395(19) . ?
C56 H56A 0.9800 . ?
C56 H56B 0.9800 . ?
C56 N8 1.463(17) . ?
C56 N9 1.422(16) . ?
C10 H10 0.9400 . ?
C78 H78 0.9900 . ?
C78 C77 1.52(2) . ?
C77 H77 0.9900 . ?
C91 H91A 0.9800 . ?
C91 H91B 0.9800 . ?
C34 H34 0.9400 . ?
C57 N9 1.402(15) . ?
C57 N10 1.394(16) . ?
C60 H60A 0.9800 . ?
C60 H60B 0.9800 . ?
C40 H40 0.9400 . ?
C40 C39 1.377(15) . ?
C15 H15 0.9400 . ?
C15 C16 1.386(18) . ?
C71 H71 0.9900 . ?
C71 C72 1.50(2) . ?
C71 N7 1.450(14) . ?
C71 N22 1.437(15) . ?
C36 H36 0.9400 . ?
C36 C35 1.408(17) . ?
C39 H39 0.9400 . ?
C72 H72 0.9900 . ?
C72 N21 1.451(15) . ?
C72 N8 1.465(14) . ?
C67 N20 1.348(18) . ?
C67 N19 1.363(18) . ?
C58 H58A 0.9800 . ?
C58 H58B 0.9800 . ?
C58 N10 1.429(16) . ?
C48 H48 0.9400 . ?
C17 H17 0.9400 . ?
C17 C18 1.388(18) . ?
C62 H62A 0.9800 . ?
C62 H62B 0.9800 . ?
C62 N7 1.425(19) . ?
C18 H18 0.9400 . ?
C76 H76 0.9900 . ?
C76 C75 1.56(2) . ?
C75 H75 0.9900 . ?
C75 N18 1.449(16) . ?
C66 H66A 0.9800 . ?
C66 H66B 0.9800 . ?
C66 N19 1.451(19) . ?
C66 N18 1.413(18) . ?
C73 H73 0.9900 . ?
C73 C74 1.53(2) . ?
C73 N20 1.458(16) . ?
C73 N9 1.421(16) . ?
C35 H35 0.9400 . ?
C16 H16 0.9400 . ?
C74 H74 0.9900 . ?
C74 N10 1.455(15) . ?
C74 N19 1.463(16) . ?
C64 H64A 0.9800 . ?
C64 H64B 0.9800 . ?
C70 H70A 0.9800 . ?
C70 H70B 0.9800 . ?
C70 N22 1.445(19) . ?
C22 H22 0.9400 . ?
C22 C21 1.394(12) . ?
C21 H21 0.9400 . ?
C25 H25 0.9400 . ?
N21 C68 1.43(2) . ?
N20 C68 1.398(18) . ?
C68 H68A 0.9800 . ?
C68 H68B 0.9800 . ?

loop_
_geom_torsion_atom_site_label_1
_geom_torsion_atom_site_label_2
_geom_torsion_atom_site_label_3
_geom_torsion_atom_site_label_4
_geom_torsion
_geom_torsion_site_symmetry_1
_geom_torsion_site_symmetry_2
_geom_torsion_site_symmetry_3
_geom_torsion_site_symmetry_4
_geom_torsion_publ_flag
U1 O12 C19 O13 -33.0(13) . . . . ?
U1 O12 C19 C20 147.9(7) . . . . ?
U1 O10 C1 O11 5.9(15) . . . . ?
U1 O10 C1 C2 -177.8(6) . . . . ?
U2 O14 C37 O15 -2.7(9) . . . . ?
U2 O14 C37 C38 175.7(8) . . . . ?
U2 O13 C19 O12 -32.8(11) . . . . ?
U2 O13 C19 C20 146.4(6) . . . . ?
U2 O15 C37 O14 2.7(9) . . . . ?
U2 O15 C37 C38 -175.7(7) . . . . ?
U3 O18 C55 N7 -89.6(14) . . . . ?
U3 O18 C55 N8 88.9(13) . . . . ?
O22 C69 N22 C71 -177.9(11) . . . . ?
O22 C69 N22 C70 -22.5(19) . . . . ?
O22 C69 N21 C72 -173.9(10) . . . . ?
O22 C69 N21 C68 7.2(18) . . . . ?
O14 C37 C38 C43 -0.7(14) . . . . ?
O14 C37 C38 C39 -178.0(10) . . . . ?
O12 C19 C20 C21 156.2(8) . . . . ?
O12 C19 C20 C25 -27.5(12) . . . . ?
O10 C1 C2 C3 -175.1(9) . . . . ?
O10 C1 C2 C7 4.1(14) . . . . ?
O13 C19 C20 C21 -22.9(12) . . . . ?
O13 C19 C20 C25 153.4(8) . . . . ?
O15 C37 C38 C43 177.7(10) . . . . ?
O15 C37 C38 C39 0.4(14) . . . . ?
O18 C55 N7 C71 179.2(10) . . . . ?
O18 C55 N7 C62 0.5(18) . . . . ?
O18 C55 N8 C56 -12.3(17) . . . . ?
O18 C55 N8 C72 -170.7(10) . . . . ?
C19 C20 C21 C22 175.9(8) . . . . ?
C19 C20 C25 C24 -173.7(8) . . . . ?
C89 N38 C79 O26 -13.4(15) . . . . ?
C89 N38 C79 N37 164.9(8) . . . . ?
C89 N38 C101 N29 83.7(11) . . . . ?
C89 N38 C101 C102 -164.2(8) . . . . ?
C89 N31 C90 O31 5.9(15) . . . . ?
C89 N31 C90 N32 -172.2(8) . . . . ?
C89 N31 C95 N28 -78.4(11) . . . . ?
C89 N31 C95 C96 168.2(8) . . . . ?
O19 C57 N9 C56 15(2) . . . . ?
O19 C57 N9 C73 170.6(12) . . . . ?
O19 C57 N10 C58 -10(2) . . . . ?
O19 C57 N10 C74 -171.2(12) . . . . ?
N26 C97 C98 N34 -121.2(8) . . . . ?
N26 C97 C98 N25 -2.7(9) . . . . ?
N38 C89 N31 C90 -106.7(10) . . . . ?
N38 C89 N31 C95 83.8(11) . . . . ?
N3 C31 C30 C29 2.4(17) . . . . ?
N3 C26 C23 C24 105.5(11) . . . . ?
N3 C26 C23 C22 -76.9(12) . . . . ?
N33 C97 C98 N34 -1.4(10) . . . . ?
N33 C97 C98 N25 117.0(8) . . . . ?
N35 C99 C100 N36 0.7(10) . . . . ?
N35 C99 C100 N23 119.4(9) . . . . ?
N2 C17 C18 C14 -3(2) . . . . ?
O23 C67 N20 C73 -176.0(12) . . . . ?
O23 C67 N20 C68 -6(2) . . . . ?
O23 C67 N19 C66 2(2) . . . . ?
O23 C67 N19 C74 174.3(12) . . . . ?
O11 C1 C2 C3 1.3(16) . . . . ?
O11 C1 C2 C7 -179.5(10) . . . . ?
N37 C102 C101 N38 1.3(9) . . . . ?
N37 C102 C101 N29 121.5(8) . . . . ?
N17 C65 N18 C75 6.3(14) . . . . ?
N17 C65 N18 C66 169.3(12) . . . . ?
N17 C76 C75 N11 118.2(11) . . . . ?
N17 C76 C75 N18 -2.9(13) . . . . ?
N1 C8 C5 C6 80.9(12) . . . . ?
N1 C8 C5 C4 -103.6(11) . . . . ?
N1 C9 C10 C11 -1(2) . . . . ?
N5 C45 C46 C47 -2.7(17) . . . . ?
N5 C49 C48 C47 -0.1(17) . . . . ?
N5 C44 C41 C42 102.9(12) . . . . ?
N5 C44 C41 C40 -76.3(14) . . . . ?
N11 C58 N10 C57 109.9(13) . . . . ?
N11 C58 N10 C74 -91.6(15) . . . . ?
N11 C75 N18 C65 -111.8(14) . . . . ?
N11 C75 N18 C66 84.9(16) . . . . ?
N31 C89 N38 C79 115.5(10) . . . . ?
N31 C89 N38 C101 -85.2(11) . . . . ?
N32 C96 C95 N28 -115.5(8) . . . . ?
N32 C96 C95 N31 4.7(9) . . . . ?
N27 C96 C95 N28 2.9(9) . . . . ?
N27 C96 C95 N31 123.2(7) . . . . ?
C37 C38 C43 C42 -179.6(10) . . . . ?
C37 C38 C39 C40 177.6(11) . . . . ?
N24 C99 C100 N36 -120.2(9) . . . . ?
N24 C99 C100 N23 -1.5(10) . . . . ?
N6 C53 C54 C50 -0.3(18) . . . . ?
N6 C52 C51 C50 -3.9(18) . . . . ?
O24 C65 N18 C75 -174.8(13) . . . . ?
O24 C65 N18 C66 -12(2) . . . . ?
C97 N26 C83 O28 -174.6(9) . . . . ?
C97 N26 C83 N25 5.1(10) . . . . ?
C97 N26 C84 N27 -85.8(10) . . . . ?
C97 N33 C92 O32 175.2(10) . . . . ?
C97 N33 C92 N34 -5.2(11) . . . . ?
C97 N33 C91 N32 78.3(11) . . . . ?
N30 C102 C101 N38 -117.7(8) . . . . ?
N30 C102 C101 N29 2.5(10) . . . . ?
C98 N34 C92 O32 -176.2(10) . . . . ?
C98 N34 C92 N33 4.1(12) . . . . ?
C98 N34 C93 N35 -80.2(12) . . . . ?
C98 N25 C83 N26 -7.1(11) . . . . ?
C98 N25 C83 O28 172.5(9) . . . . ?
C98 N25 C82 N24 87.2(11) . . . . ?
C80 N37 C79 O26 6.4(16) . . . . ?
C80 N37 C79 N38 -171.9(8) . . . . ?
C80 N37 C102 N30 -80.5(12) . . . . ?
C80 N37 C102 C101 169.6(8) . . . . ?
C80 N23 C81 O27 16.9(17) 7_678 . . . ?
C80 N23 C81 N24 -164.1(9) 7_678 . . . ?
C80 N23 C100 N36 -86.1(12) 7_678 . . . ?
C80 N23 C100 C99 162.9(9) 7_678 . . . ?
N15 C78 C77 N13 -127.9(10) . . . . ?
N15 C78 C77 N16 -9.1(12) . . . . ?
N15 C62 N7 C55 -109.7(12) . . . . ?
N15 C62 N7 C71 71.8(16) . . . . ?
C94 N35 C99 N24 113.7(10) . . . . ?
C94 N35 C99 C100 2.4(11) . . . . ?
C94 N35 C93 N34 -115.8(11) . . . . ?
C94 N36 C100 N23 -115.2(10) . . . . ?
C94 N36 C100 C99 -3.6(11) . . . . ?
N12 C76 C75 N11 -1.5(13) . . . . ?
N12 C76 C75 N18 -122.6(11) . . . . ?
C81 N23 C100 N36 114.9(9) . . . . ?
C81 N23 C100 C99 3.8(11) . . . . ?
C81 N24 C99 N35 -113.3(10) . . . . ?
C81 N24 C99 C100 -1.2(11) . . . . ?
C81 N24 C82 N25 113.9(11) . . . . ?
C45 N5 C49 C48 -1.8(16) . . . . ?
C45 N5 C44 C41 92.2(12) . . . . ?
C45 C46 C47 C50 178.1(10) . . . . ?
C45 C46 C47 C48 0.9(16) . . . . ?
C38 C43 C42 C41 1.0(18) . . . . ?
C50 C47 C48 C49 -176.7(10) . . . . ?
C83 N26 C97 N33 -114.0(8) . . . . ?
C83 N26 C97 C98 -1.2(9) . . . . ?
C83 N26 C84 N27 123.4(9) . . . . ?
C83 N25 C98 N34 117.8(9) . . . . ?
C83 N25 C98 C97 6.1(10) . . . . ?
C83 N25 C82 N24 -119.5(10) . . . . ?
C6 C7 C2 C1 -178.5(9) . . . . ?
C6 C7 C2 C3 0.8(15) . . . . ?
N14 C78 C77 N13 -8.6(12) . . . . ?
N14 C78 C77 N16 110.3(10) . . . . ?
N14 C70 N22 C69 123.7(13) . . . . ?
N14 C70 N22 C71 -84.0(15) . . . . ?
C46 C47 C48 C49 0.5(16) . . . . ?
C90 N31 C95 N28 111.2(9) . . . . ?
C90 N31 C95 C96 -2.2(10) . . . . ?
C90 N32 C96 N27 -116.2(8) . . . . ?
C90 N32 C96 C95 -6.0(10) . . . . ?
C90 N32 C91 N33 121.6(9) . . . . ?
C4 C3 C2 C1 179.1(9) . . . . ?
C4 C3 C2 C7 -0.1(15) . . . . ?
C24 C23 C22 C21 2.9(14) . . . . ?
C8 N1 C13 C12 -174.3(9) . . . . ?
C8 N1 C9 C10 175.1(12) . . . . ?
C87 N29 C86 N28 -109.0(10) . . . . ?
C87 N29 C101 N38 109.4(9) . . . . ?
C87 N29 C101 C102 -1.4(11) . . . . ?
C87 N30 C102 N37 -114.9(9) . . . . ?
C87 N30 C102 C101 -3.1(10) . . . . ?
C87 N30 C88 N36 116.5(11) . . . 7_678 ?
C32 C29 C30 C31 173.7(10) . . . . ?
C32 C33 C34 N4 -2(2) . . . . ?
C32 C36 C35 N4 0(2) . . . . ?
C3 C4 C5 C6 -0.4(15) . . . . ?
C3 C4 C5 C8 -176.1(9) . . . . ?
C86 N28 C85 O29 -10.5(14) . . . . ?
C86 N28 C85 N27 167.9(8) . . . . ?
C86 N28 C95 N31 80.1(11) . . . . ?
C86 N28 C95 C96 -167.2(8) . . . . ?
C86 N29 C87 O30 5.2(15) . . . . ?
C86 N29 C87 N30 -168.7(8) . . . . ?
C86 N29 C101 N38 -82.3(11) . . . . ?
C86 N29 C101 C102 166.9(8) . . . . ?
C96 N32 C90 O31 -173.2(9) . . . . ?
C96 N32 C90 N31 4.9(10) . . . . ?
C96 N32 C91 N33 -86.0(10) . . . . ?
C96 N27 C85 O29 174.6(9) . . . . ?
C96 N27 C85 N28 -3.7(10) . . . . ?
C96 N27 C84 N26 77.8(11) . . . . ?
C85 N28 C86 N29 115.1(10) . . . . ?
C85 N28 C95 N31 -118.1(8) . . . . ?
C85 N28 C95 C96 -5.4(10) . . . . ?
C85 N27 C96 N32 111.5(9) . . . . ?
C85 N27 C96 C95 0.3(10) . . . . ?
C85 N27 C84 N26 -115.5(9) . . . . ?
C53 N6 C52 C51 3.9(18) . . . . ?
C7 C6 C5 C4 1.0(15) . . . . ?
C7 C6 C5 C8 176.6(9) . . . . ?
C52 N6 C53 C54 -1.6(17) . . . . ?
C79 N38 C101 N29 -115.3(9) . . . . ?
C79 N38 C101 C102 -3.2(10) . . . . ?
C79 N37 C80 N23 -111.7(11) . . . 7_678 ?
C79 N37 C102 N30 111.0(10) . . . . ?
C79 N37 C102 C101 1.0(10) . . . . ?
C43 C38 C39 C40 0.3(18) . . . . ?
C43 C42 C41 C44 -176.9(11) . . . . ?
C43 C42 C41 C40 2.4(18) . . . . ?
C31 N3 C27 C28 -3.4(16) . . . . ?
C31 N3 C26 C23 -54.5(13) . . . . ?
C99 N35 C94 N36 -4.6(12) . . . . ?
C99 N35 C94 O33 176.5(11) . . . . ?
C99 N35 C93 N34 84.3(13) . . . . ?
C99 N24 C81 O27 -177.3(10) . . . . ?
C99 N24 C81 N23 3.7(12) . . . . ?
C99 N24 C82 N25 -80.2(13) . . . . ?
C28 C29 C30 C31 -5.5(16) . . . . ?
C92 N33 C97 N26 117.3(9) . . . . ?
C92 N33 C97 C98 4.0(10) . . . . ?
C92 N33 C91 N32 -126.0(9) . . . . ?
C92 N34 C98 N25 -112.2(9) . . . . ?
C92 N34 C98 C97 -1.5(11) . . . . ?
C92 N34 C93 N35 115.1(11) . . . . ?
C95 N28 C86 N29 -85.1(11) . . . . ?
C95 N28 C85 O29 -172.6(9) . . . . ?
C95 N28 C85 N27 5.7(10) . . . . ?
C95 N31 C90 O31 176.7(9) . . . . ?
C95 N31 C90 N32 -1.5(10) . . . . ?
C51 C50 C47 C46 -41.3(15) . . . . ?
C51 C50 C47 C48 135.8(11) . . . . ?
C51 C50 C54 C53 0.2(16) . . . . ?
C93 N35 C94 N36 -166.4(9) . . . . ?
C93 N35 C94 O33 14.7(18) . . . . ?
C93 N35 C99 N24 -85.4(12) . . . . ?
C93 N35 C99 C100 163.4(9) . . . . ?
C93 N34 C98 N25 81.4(12) . . . . ?
C93 N34 C98 C97 -167.9(9) . . . . ?
C93 N34 C92 O32 -9.8(17) . . . . ?
C93 N34 C92 N33 170.6(9) . . . . ?
C82 N25 C98 N34 -86.9(11) . . . . ?
C82 N25 C98 C97 161.4(8) . . . . ?
C82 N25 C83 N26 -162.4(8) . . . . ?
C82 N25 C83 O28 17.2(15) . . . . ?
C82 N24 C81 O27 -10.1(16) . . . . ?
C82 N24 C81 N23 170.9(9) . . . . ?
C82 N24 C99 N35 79.4(12) . . . . ?
C82 N24 C99 C100 -168.4(9) . . . . ?
C100 N36 C94 N35 5.1(12) . . . . ?
C100 N36 C94 O33 -175.9(11) . . . . ?
C100 N23 C81 O27 176.3(10) . . . . ?
C100 N23 C81 N24 -4.7(12) . . . . ?
C49 N5 C45 C46 3.2(16) . . . . ?
C49 N5 C44 C41 -84.0(12) . . . . ?
C29 C32 C33 C34 175.7(11) . . . . ?
C29 C32 C36 C35 -174.7(12) . . . . ?
C29 C28 C27 N3 0.1(17) . . . . ?
C12 C11 C14 C15 -158.7(11) . . . . ?
C12 C11 C14 C18 19.7(17) . . . . ?
C12 C11 C10 C9 3.4(19) . . . . ?
C11 C12 C13 N1 -0.6(17) . . . . ?
C11 C14 C15 C16 176.3(11) . . . . ?
C11 C14 C18 C17 -174.7(12) . . . . ?
C42 C41 C40 C39 -4.5(19) . . . . ?
C27 N3 C31 C30 2.1(15) . . . . ?
C27 N3 C26 C23 131.1(10) . . . . ?
C27 C28 C29 C32 -174.9(10) . . . . ?
C27 C28 C29 C30 4.2(16) . . . . ?
C102 N37 C80 N23 80.7(12) . . . 7_678 ?
C102 N37 C79 O26 175.3(10) . . . . ?
C102 N37 C79 N38 -3.0(11) . . . . ?
C102 N30 C87 O30 -172.0(9) . . . . ?
C102 N30 C87 N29 2.3(11) . . . . ?
C102 N30 C88 N36 -84.2(13) . . . 7_678 ?
C47 C50 C51 C52 178.0(10) . . . . ?
C47 C50 C54 C53 -176.2(10) . . . . ?
C88 N36 C94 N35 168.8(9) 7_678 . . . ?
C88 N36 C94 O33 -12.2(18) 7_678 . . . ?
C88 N36 C100 N23 81.5(12) 7_678 . . . ?
C88 N36 C100 C99 -166.9(9) 7_678 . . . ?
C88 N30 C87 O30 -10.7(14) . . . . ?
C88 N30 C87 N29 163.7(8) . . . . ?
C88 N30 C102 N37 84.4(11) . . . . ?
C88 N30 C102 C101 -163.8(8) . . . . ?
C65 N17 C76 N12 119.7(12) . . . . ?
C65 N17 C76 C75 6.8(14) . . . . ?
C65 N17 C64 N16 -127.0(14) . . . 5_678 ?
C14 C11 C10 C9 -173.2(12) . . . . ?
C14 C15 C16 N2 0(2) . . . . ?
C13 N1 C8 C5 -53.2(13) . . . . ?
C13 N1 C9 C10 -2.8(19) . . . . ?
C13 C12 C11 C14 173.8(10) . . . . ?
C13 C12 C11 C10 -2.8(17) . . . . ?
C44 N5 C45 C46 -173.0(9) . . . . ?
C44 N5 C49 C48 174.3(10) . . . . ?
C44 C41 C40 C39 174.7(11) . . . . ?
C26 N3 C31 C30 -172.2(10) . . . . ?
C26 N3 C27 C28 171.0(10) . . . . ?
C26 C23 C22 C21 -174.7(8) . . . . ?
C54 C50 C51 C52 1.7(15) . . . . ?
C54 C50 C47 C46 134.9(11) . . . . ?
C54 C50 C47 C48 -48.0(15) . . . . ?
C84 N26 C97 N33 92.4(9) . . . . ?
C84 N26 C97 C98 -154.8(8) . . . . ?
C84 N26 C83 O28 -21.2(14) . . . . ?
C84 N26 C83 N25 158.5(8) . . . . ?
C84 N27 C96 N32 -80.8(11) . . . . ?
C84 N27 C96 C95 168.1(8) . . . . ?
C84 N27 C85 O29 6.7(14) . . . . ?
C84 N27 C85 N28 -171.7(8) . . . . ?
C101 N38 C79 O26 -174.3(10) . . . . ?
C101 N38 C79 N37 4.0(11) . . . . ?
C101 N29 C87 O30 173.5(10) . . . . ?
C101 N29 C87 N30 -0.4(10) . . . . ?
C101 N29 C86 N28 83.7(11) . . . . ?
C33 C32 C29 C28 26.3(16) . . . . ?
C33 C32 C29 C30 -152.8(11) . . . . ?
C33 C32 C36 C35 0.1(19) . . . . ?
C41 C40 C39 C38 3.2(19) . . . . ?
C9 N1 C8 C5 129.0(11) . . . . ?
C9 N1 C13 C12 3.4(17) . . . . ?
C23 C24 C25 C20 -2.1(14) . . . . ?
C23 C22 C21 C20 -2.4(13) . . . . ?
C69 N21 C68 N20 -96.4(15) . . . . ?
C61 N13 C77 N16 -106.7(14) . . . . ?
C61 N13 C77 C78 4.9(13) . . . . ?
C61 N13 C60 N12 114.6(13) . . . 5_678 ?
C61 N14 C78 N15 121.8(13) . . . . ?
C61 N14 C78 C77 9.8(12) . . . . ?
C61 N14 C70 N22 -128.1(12) . . . . ?
C10 C11 C14 C15 17.9(17) . . . . ?
C10 C11 C14 C18 -163.8(13) . . . . ?
C78 N15 C62 N7 -81.8(16) . . . . ?
C78 N15 C63 N16 4.6(15) . . . . ?
C78 N15 C63 O25 -176.5(13) . . . . ?
C78 N14 C61 O21 173.5(11) . . . . ?
C78 N14 C61 N13 -7.1(13) . . . . ?
C78 N14 C70 N22 76.2(16) . . . . ?
C77 N13 C61 O21 -179.6(11) . . . . ?
C77 N13 C61 N14 1.0(13) . . . . ?
C77 N13 C60 N12 -83.5(15) . . . 5_678 ?
C77 N16 C63 N15 -11.2(15) . . . . ?
C77 N16 C63 O25 170.0(14) . . . . ?
C91 N33 C97 N26 -84.6(10) . . . . ?
C91 N33 C97 C98 162.1(8) . . . . ?
C91 N33 C92 O32 17.2(16) . . . . ?
C91 N33 C92 N34 -163.2(9) . . . . ?
C91 N32 C90 O31 -17.8(14) . . . . ?
C91 N32 C90 N31 160.3(8) . . . . ?
C91 N32 C96 N27 89.4(10) . . . . ?
C91 N32 C96 C95 -160.4(8) . . . . ?
C34 N4 C35 C36 -1(2) . . . . ?
C59 N11 C58 N10 -110.9(14) . . . . ?
C59 N11 C75 C76 2.8(14) . . . . ?
C59 N11 C75 N18 113.5(14) . . . . ?
C59 N12 C76 N17 -112.9(13) . . . . ?
C59 N12 C76 C75 -0.1(14) . . . . ?
C60 N13 C61 O21 -16.3(19) . . . . ?
C60 N13 C61 N14 164.3(10) . . . . ?
C60 N13 C77 N16 90.0(15) . . . . ?
C60 N13 C77 C78 -158.4(10) . . . . ?
C60 N12 C59 N11 163.3(13) 5_678 . . . ?
C60 N12 C59 O20 -14(2) 5_678 . . . ?
C60 N12 C76 N17 84.8(15) 5_678 . . . ?
C60 N12 C76 C75 -162.4(12) 5_678 . . . ?
C15 C14 C18 C17 3.7(19) . . . . ?
C71 C72 N21 C69 -13.7(12) . . . . ?
C71 C72 N21 C68 165.2(11) . . . . ?
C71 C72 N8 C55 -12.8(12) . . . . ?
C71 C72 N8 C56 -171.6(10) . . . . ?
C36 C32 C29 C28 -159.0(12) . . . . ?
C36 C32 C29 C30 21.8(16) . . . . ?
C36 C32 C33 C34 0.8(18) . . . . ?
C39 C38 C43 C42 -2.4(17) . . . . ?
C72 C71 N7 C55 -8.2(13) . . . . ?
C72 C71 N7 C62 170.5(11) . . . . ?
C72 C71 N22 C69 -5.7(12) . . . . ?
C72 C71 N22 C70 -160.1(12) . . . . ?
C72 N21 C68 N20 84.9(16) . . . . ?
C67 N20 C68 N21 114.5(15) . . . . ?
C58 N11 C59 O20 3(2) . . . . ?
C58 N11 C59 N12 -174.8(10) . . . . ?
C58 N11 C75 C76 174.7(11) . . . . ?
C58 N11 C75 N18 -74.6(16) . . . . ?
C17 N2 C16 C15 1(2) . . . . ?
C62 N15 C78 N14 86.6(16) . . . . ?
C62 N15 C78 C77 -160.7(12) . . . . ?
C62 N15 C63 N16 168.4(12) . . . . ?
C62 N15 C63 O25 -13(2) . . . . ?
C18 C14 C15 C16 -2.2(18) . . . . ?
C76 N17 C65 O24 172.8(12) . . . . ?
C76 N17 C65 N18 -8.3(14) . . . . ?
C76 N17 C64 N16 81.7(17) . . . 5_678 ?
C76 N12 C59 N11 1.8(14) . . . . ?
C76 N12 C59 O20 -175.8(11) . . . . ?
C76 C75 N18 C65 -2.0(14) . . . . ?
C76 C75 N18 C66 -165.4(11) . . . . ?
C75 N11 C59 O20 174.4(12) . . . . ?
C75 N11 C59 N12 -3.0(15) . . . . ?
C75 N11 C58 N10 77.9(14) . . . . ?
C73 C74 N10 C57 -4.2(14) . . . . ?
C73 C74 N10 C58 -164.2(12) . . . . ?
C73 C74 N19 C67 4.7(13) . . . . ?
C73 C74 N19 C66 177.0(12) . . . . ?
C73 N20 C68 N21 -76.4(18) . . . . ?
C35 N4 C34 C33 2(2) . . . . ?
C16 N2 C17 C18 0(2) . . . . ?
C74 C73 N20 C67 -0.4(13) . . . . ?
C74 C73 N20 C68 -170.5(12) . . . . ?
C74 C73 N9 C56 160.5(12) . . . . ?
C74 C73 N9 C57 5.7(14) . . . . ?
C64 N17 C65 O24 18(2) . . . . ?
C64 N17 C65 N18 -162.9(12) . . . . ?
C64 N17 C76 N12 -86.7(16) . . . . ?
C64 N17 C76 C75 160.4(13) . . . . ?
C64 N16 C77 N13 -88.6(16) 5_678 . . . ?
C64 N16 C77 C78 160.3(11) 5_678 . . . ?
C64 N16 C63 N15 -159.7(12) 5_678 . . . ?
C64 N16 C63 O25 21(2) 5_678 . . . ?
C70 N14 C61 O21 14.1(18) . . . . ?
C70 N14 C61 N13 -166.4(11) . . . . ?
C70 N14 C78 N15 -80.8(16) . . . . ?
C70 N14 C78 C77 167.2(12) . . . . ?
C21 C20 C25 C24 2.6(14) . . . . ?
C25 C20 C21 C22 -0.4(13) . . . . ?
C25 C24 C23 C26 177.0(9) . . . . ?
C25 C24 C23 C22 -0.6(14) . . . . ?
C5 C6 C7 C2 -1.2(15) . . . . ?
C5 C4 C3 C2 0.0(16) . . . . ?
N7 C55 N8 C56 166.4(10) . . . . ?
N7 C55 N8 C72 8.0(13) . . . . ?
N7 C71 C72 N21 131.8(10) . . . . ?
N7 C71 C72 N8 12.0(12) . . . . ?
N7 C71 N22 C69 -117.6(13) . . . . ?
N7 C71 N22 C70 88.0(15) . . . . ?
N22 C69 N21 C72 10.8(13) . . . . ?
N22 C69 N21 C68 -168.1(11) . . . . ?
N22 C71 C72 N21 11.4(12) . . . . ?
N22 C71 C72 N8 -108.3(10) . . . . ?
N22 C71 N7 C55 104.9(13) . . . . ?
N22 C71 N7 C62 -76.5(16) . . . . ?
N21 C69 N22 C71 -2.9(13) . . . . ?
N21 C69 N22 C70 152.5(11) . . . . ?
N21 C72 N8 C55 -125.2(14) . . . . ?
N21 C72 N8 C56 75.9(16) . . . . ?
N8 C55 N7 C71 0.5(13) . . . . ?
N8 C55 N7 C62 -178.2(10) . . . . ?
N8 C56 N9 C57 -116.3(12) . . . . ?
N8 C56 N9 C73 90.7(15) . . . . ?
N8 C72 N21 C69 99.1(14) . . . . ?
N8 C72 N21 C68 -82.0(17) . . . . ?
N20 C67 N19 C66 -177.5(12) . . . . ?
N20 C67 N19 C74 -5.2(14) . . . . ?
N20 C73 C74 N10 -121.5(10) . . . . ?
N20 C73 C74 N19 -2.5(12) . . . . ?
N20 C73 N9 C56 -87.5(15) . . . . ?
N20 C73 N9 C57 117.7(13) . . . . ?
N9 C56 N8 C55 123.0(11) . . . . ?
N9 C56 N8 C72 -81.0(13) . . . . ?
N9 C57 N10 C58 168.9(11) . . . . ?
N9 C57 N10 C74 7.7(14) . . . . ?
N9 C73 C74 N10 -0.9(13) . . . . ?
N9 C73 C74 N19 118.1(11) . . . . ?
N9 C73 N20 C67 -113.8(13) . . . . ?
N9 C73 N20 C68 76.2(16) . . . . ?
N10 C57 N9 C56 -164.0(11) . . . . ?
N10 C57 N9 C73 -8.4(14) . . . . ?
N10 C74 N19 C67 116.8(14) . . . . ?
N10 C74 N19 C66 -71.0(17) . . . . ?
N19 C67 N20 C73 3.4(15) . . . . ?
N19 C67 N20 C68 173.5(12) . . . . ?
N19 C66 N18 C65 108.8(15) . . . . ?
N19 C66 N18 C75 -89.5(17) . . . . ?
N19 C74 N10 C57 -116.4(13) . . . . ?
N19 C74 N10 C58 83.5(16) . . . . ?
N18 C66 N19 C67 -108.6(15) . . . . ?
N18 C66 N19 C74 80.0(18) . . . . ?
C63 N16 C77 N13 123.8(14) . . . . ?
C63 N16 C77 C78 12.7(14) . . . . ?
C63 N15 C78 N14 -109.5(15) . . . . ?
C63 N15 C78 C77 3.1(14) . . . . ?
C63 N15 C62 N7 116.2(14) . . . . ?

loop_
_smtbx_masks_void_nr
_smtbx_masks_void_average_x
_smtbx_masks_void_average_y
_smtbx_masks_void_average_z
_smtbx_masks_void_volume
_smtbx_masks_void_count_electrons
_smtbx_masks_void_content
1 0.000 -0.455 0.250 1101.2 230.9 ?
2 0.000 0.162 0.750 1101.2 230.5 ?
3 0.192 0.329 0.192 59.3 26.4 ?
4 0.192 0.671 0.692 59.3 30.0 ?
5 0.308 0.171 0.808 59.3 28.2 ?
6 0.308 0.829 0.308 59.3 24.6 ?
7 0.500 -0.403 0.750 1101.2 230.5 ?
8 0.500 0.285 0.250 1101.2 230.9 ?
9 0.692 0.171 0.692 59.3 30.0 ?
10 0.692 0.829 0.192 59.3 26.4 ?
11 0.808 0.329 0.308 59.3 24.6 ?
12 0.808 0.671 0.808 59.3 28.2 ?
